data_7715112
loop_
_publ_author_name
'Guo, Xiao-Qing'
'Zhou, Li-Peng'
'Hu, Shao-Jun'
'Sun, Qing-Fu'

_publ_section_title
;
 Subtle adjustments for constructing multi-nuclear luminescent lanthanide
 organic polyhedra with triazole-based chelates
;
_journal_issue 10
_journal_name_full 'Dalton Transactions'
_journal_page_first 4772
_journal_page_last 4780
_journal_paper_doi 10.1039/D3DT03791F
_journal_volume 53
_journal_year 2024
_chemical_absolute_configuration ad
_chemical_formula_moiety 'C276 H216 Eu4 N60 O12, 12(C F3 S O3), 28(C H2 Cl2)'
_chemical_formula_sum 'C316 H272 Cl56 Eu4 F36 N60 O48 S12'
_chemical_formula_weight 9339.68
_chemical_properties_physical Air-sensitive
_space_group_crystal_system orthorhombic
_space_group_IT_number 20
_space_group_name_Hall 'C 2c 2'
_space_group_name_H-M_alt 'C 2 2 21'
_atom_sites_solution_hydrogens geom
_audit_creation_method SHELXL-2016/6
_audit_update_record
;
2023-12-18 deposited with the CCDC.	2024-01-30 downloaded from the CCDC.
;
_cell_angle_alpha 90
_cell_angle_beta 90
_cell_angle_gamma 90
_cell_formula_units_Z 4
_cell_length_a 21.6885(9)
_cell_length_b 51.788(2)
_cell_length_c 42.6164(18)
_cell_measurement_reflns_used 9901
_cell_measurement_temperature 273(2)
_cell_measurement_theta_max 20.09
_cell_measurement_theta_min 2.31
_cell_volume 47867(3)
_computing_cell_refinement 'Bruker SAINT'
_computing_data_collection 'Bruker APEX2'
_computing_data_reduction 'Bruker SAINT'
_computing_molecular_graphics 'Bruker SHELXTL'
_computing_publication_material 'Bruker SHELXTL'
_computing_structure_refinement 'SHELXL-2016/6 (Sheldrick, 2016)'
_computing_structure_solution 'SHELXS-97 (Sheldrick 2008)'
_diffrn_ambient_temperature 273(2)
_diffrn_measured_fraction_theta_full 0.911
_diffrn_measured_fraction_theta_max 0.905
_diffrn_measurement_device_type 'Bruker APEX-II CCD'
_diffrn_measurement_method '\f and \w scans'
_diffrn_radiation_type Synchrotron
_diffrn_radiation_wavelength 0.62298
_diffrn_reflns_av_R_equivalents 0.0781
_diffrn_reflns_av_unetI/netI 0.0942
_diffrn_reflns_Laue_measured_fraction_full 0.911
_diffrn_reflns_Laue_measured_fraction_max 0.905
_diffrn_reflns_limit_h_max 25
_diffrn_reflns_limit_h_min -24
_diffrn_reflns_limit_k_max 61
_diffrn_reflns_limit_k_min -61
_diffrn_reflns_limit_l_max 43
_diffrn_reflns_limit_l_min -45
_diffrn_reflns_number 120143
_diffrn_reflns_point_group_measured_fraction_full 0.883
_diffrn_reflns_point_group_measured_fraction_max 0.876
_diffrn_reflns_theta_full 21.949
_diffrn_reflns_theta_max 22.042
_diffrn_reflns_theta_min 0.689
_diffrn_source 'SSRF BL17B Beamline'
_exptl_absorpt_coefficient_mu 0.765
_exptl_crystal_colour colorless
_exptl_crystal_density_diffrn 1.296
_exptl_crystal_description block
_exptl_crystal_F_000 18768
_exptl_crystal_size_max 0.3
_exptl_crystal_size_mid 0.2
_exptl_crystal_size_min 0.1
_refine_diff_density_max 1.217
_refine_diff_density_min -0.964
_refine_diff_density_rms 0.088
_refine_ls_abs_structure_details
;
 Flack x determined using 10445 quotients [(I+)-(I-)]/[(I+)+(I-)]
 (Parsons, Flack and Wagner, Acta Cryst. B69 (2013) 249-259).
;
_refine_ls_abs_structure_Flack 0.205(8)
_refine_ls_extinction_method none
_refine_ls_goodness_of_fit_ref 1.021
_refine_ls_hydrogen_treatment constr
_refine_ls_matrix_type full
_refine_ls_number_parameters 1357
_refine_ls_number_reflns 38422
_refine_ls_number_restraints 1642
_refine_ls_restrained_S_all 1.039
_refine_ls_R_factor_all 0.0875
_refine_ls_R_factor_gt 0.0679
_refine_ls_shift/su_max 0.002
_refine_ls_shift/su_mean 0.000
_refine_ls_structure_factor_coef Fsqd
_refine_ls_weighting_details 'w=1/[\s^2^(Fo^2^)+(0.1243P)^2^] where P=(Fo^2^+2Fc^2^)/3'
_refine_ls_weighting_scheme calc
_refine_ls_wR_factor_gt 0.1911
_refine_ls_wR_factor_ref 0.2044
_reflns_Friedel_coverage 0.835
_reflns_Friedel_fraction_full 0.851
_reflns_Friedel_fraction_max 0.844
_reflns_number_gt 27636
_reflns_number_total 38422
_reflns_threshold_expression 'I > 2\s(I)'
_cod_data_source_file d3dt03791f2.cif
_cod_data_source_block Eu4L1RR6
_cod_depositor_comments 'Adding full bibliography for 7715110--7715113.cif.'
_cod_original_cell_volume 47866(3)
_cod_database_code 7715112
_shelx_shelxl_version_number 2016/6
_shelx_space_group_comment
;
The symmetry employed for this shelxl refinement is uniquely defined
by the following loop, which should always be used as a source of
symmetry information in preference to the above space-group names.
They are only intended as comments.
;

loop_
_space_group_symop_operation_xyz
'x, y, z'
'-x, -y, z+1/2'
'-x, y, -z+1/2'
'x, -y, -z'
'x+1/2, y+1/2, z'
'-x+1/2, -y+1/2, z+1/2'
'-x+1/2, y+1/2, -z+1/2'
'x+1/2, -y+1/2, -z'

loop_
_atom_site_label
_atom_site_type_symbol
_atom_site_fract_x
_atom_site_fract_y
_atom_site_fract_z
_atom_site_U_iso_or_equiv
_atom_site_adp_type
_atom_site_occupancy
_atom_site_site_symmetry_order
_atom_site_calc_flag
_atom_site_refinement_flags_posn
_atom_site_refinement_flags_adp
_atom_site_refinement_flags_occupancy
_atom_site_disorder_assembly
_atom_site_disorder_group
Eu01 Eu 0.71953(2) 0.61880(2) 0.62491(2) 0.07563(16) Uani 1 1 d . . . . .
Eu02 Eu 0.25485(2) 0.42398(2) 0.63884(2) 0.07275(15) Uani 1 1 d . . . . .
C1_1 C 0.0548(5) 0.3973(2) 0.6940(2) 0.152(5) Uani 1 1 d G U . . .
C2_1 C 0.0645(5) 0.4179(2) 0.7143(3) 0.154(5) Uani 1 1 d G U . . .
H2_1 H 0.058875 0.434719 0.707221 0.185 Uiso 1 1 calc R U . . .
C3_1 C 0.0826(5) 0.4134(2) 0.7451(3) 0.189(6) Uani 1 1 d G U . . .
H3_1 H 0.089153 0.427172 0.758622 0.227 Uiso 1 1 calc R U . . .
C4_1 C 0.0911(5) 0.3882(3) 0.7556(2) 0.196(7) Uani 1 1 d G U . . .
H4_1 H 0.103209 0.385185 0.776202 0.236 Uiso 1 1 calc R U . . .
C5_1 C 0.0814(4) 0.3676(2) 0.7353(2) 0.182(6) Uani 1 1 d G U . . .
C6_1 C 0.0632(4) 0.3721(2) 0.7045(2) 0.176(5) Uani 1 1 d G U . . .
C7_1 C 0.0535(6) 0.3515(3) 0.6843(3) 0.196(7) Uani 1 1 d G U . . .
H7_1 H 0.041353 0.354489 0.663669 0.235 Uiso 1 1 calc R U . . .
C8_1 C 0.0619(7) 0.3263(2) 0.6948(4) 0.270(9) Uani 1 1 d G U . . .
H8_1 H 0.055409 0.312501 0.681248 0.324 Uiso 1 1 calc R U . . .
C9_1 C 0.0801(7) 0.3218(2) 0.7256(4) 0.250(9) Uani 1 1 d G U . . .
H9_1 H 0.085687 0.304953 0.732649 0.300 Uiso 1 1 calc R U . . .
C10_1 C 0.0898(6) 0.3424(2) 0.7459(3) 0.234(8) Uani 1 1 d G U . . .
H10_1 H 0.101910 0.339393 0.766470 0.281 Uiso 1 1 calc R U . . .
C11_1 C 0.0356(8) 0.4031(4) 0.6615(5) 0.157(5) Uani 1 1 d . U . . .
H11_1 H 0.052322 0.389996 0.647284 0.189 Uiso 1 1 calc R U . . .
C12_1 C -0.0391(9) 0.3996(4) 0.6643(7) 0.213(9) Uani 1 1 d . U . . .
H12A_1 H -0.055327 0.394018 0.644438 0.319 Uiso 1 1 calc R U . . .
H12B_1 H -0.057524 0.415810 0.669946 0.319 Uiso 1 1 calc R U . . .
H12C_1 H -0.048368 0.386953 0.680032 0.319 Uiso 1 1 calc R U . . .
N13_1 N 0.0480(5) 0.4291(2) 0.6486(3) 0.131(4) Uani 1 1 d . U . . .
H13_1 H 0.019245 0.439995 0.644484 0.157 Uiso 1 1 calc R U . . .
C14_1 C 0.1102(6) 0.4344(3) 0.6436(3) 0.105(3) Uani 1 1 d . U . . .
O15_1 O 0.1491(3) 0.41746(13) 0.64388(18) 0.0888(19) Uani 1 1 d . U . . .
N16_1 N 0.1872(3) 0.46386(9) 0.63343(15) 0.083(2) Uani 1 1 d G U . . .
C17_1 C 0.1240(3) 0.46043(11) 0.63705(18) 0.095(3) Uani 1 1 d G U . . .
C18_1 C 0.0846(2) 0.48153(16) 0.6352(2) 0.132(4) Uani 1 1 d G U . . .
H18_1 H 0.042291 0.479239 0.637580 0.159 Uiso 1 1 calc R U . . .
C19_1 C 0.1083(4) 0.50605(13) 0.6296(3) 0.167(6) Uani 1 1 d G U . . .
H19_1 H 0.081874 0.520164 0.628384 0.200 Uiso 1 1 calc R U . . .
C20_1 C 0.1714(4) 0.50947(9) 0.6260(2) 0.123(4) Uani 1 1 d G U . . .
H20_1 H 0.187303 0.525879 0.622342 0.148 Uiso 1 1 calc R U . . .
C21_1 C 0.2109(3) 0.48838(11) 0.62792(19) 0.099(3) Uani 1 1 d G U . . .
N22_1 N 0.3116(4) 0.46672(13) 0.6272(2) 0.084(2) Uani 1 1 d . U . . .
N23_1 N 0.3691(4) 0.47109(15) 0.6254(2) 0.096(2) Uani 1 1 d . U . . .
N24_1 N 0.3732(5) 0.49770(18) 0.6194(3) 0.107(3) Uani 1 1 d . U . . .
C25_1 C 0.3168(6) 0.5087(2) 0.6196(3) 0.102(3) Uani 1 1 d . U . . .
H25_1 H 0.307255 0.526136 0.617666 0.123 Uiso 1 1 calc R U . . .
C26_1 C 0.2770(5) 0.48850(18) 0.6234(3) 0.092(3) Uani 1 1 d . U . . .
C27_1 C 0.4342(6) 0.5092(2) 0.6158(4) 0.120(4) Uani 1 1 d . U . . .
C28_1 C 0.4863(7) 0.4940(3) 0.6165(5) 0.153(5) Uani 1 1 d . U . . .
H28_1 H 0.483471 0.476103 0.617529 0.183 Uiso 1 1 calc R U . . .
C29_1 C 0.5412(7) 0.5058(3) 0.6154(5) 0.153(5) Uani 1 1 d . U . . .
H29_1 H 0.576152 0.495576 0.617604 0.184 Uiso 1 1 calc R U . . .
C30_1 C 0.5497(6) 0.5315(2) 0.6115(4) 0.122(4) Uani 1 1 d . U . . .
C31_1 C 0.4932(7) 0.5463(3) 0.6099(5) 0.147(5) Uani 1 1 d . U . . .
H31_1 H 0.494366 0.564120 0.606854 0.177 Uiso 1 1 calc R U . . .
C32_1 C 0.4383(7) 0.5338(3) 0.6128(4) 0.135(4) Uani 1 1 d . U . . .
H32_1 H 0.402149 0.543483 0.612635 0.162 Uiso 1 1 calc R U . . .
C1_2 C 0.9379(6) 0.6528(3) 0.6525(3) 0.167(5) Uani 1 1 d G U . . .
C2_2 C 0.9568(6) 0.6337(2) 0.6734(4) 0.192(7) Uani 1 1 d G U . . .
H2_2 H 0.965300 0.617193 0.666046 0.231 Uiso 1 1 calc R U . . .
C3_2 C 0.9628(8) 0.6394(3) 0.7051(4) 0.236(8) Uani 1 1 d G U . . .
H3_2 H 0.975414 0.626580 0.719027 0.283 Uiso 1 1 calc R U . . .
C4_2 C 0.9501(8) 0.6641(3) 0.7160(3) 0.264(9) Uani 1 1 d G U . . .
H4_2 H 0.954109 0.667839 0.737254 0.317 Uiso 1 1 calc R U . . .
C5_2 C 0.9312(5) 0.6832(3) 0.6952(3) 0.251(8) Uani 1 1 d G U . . .
C6_2 C 0.9252(4) 0.6775(2) 0.6635(3) 0.206(7) Uani 1 1 d G U . . .
C7_2 C 0.9063(8) 0.6966(3) 0.6426(4) 0.258(9) Uani 1 1 d G U . . .
H7_2 H 0.902295 0.692881 0.621389 0.309 Uiso 1 1 calc R U . . .
C8_2 C 0.8936(8) 0.7214(3) 0.6535(6) 0.315(11) Uani 1 1 d G U . . .
H8_2 H 0.880991 0.734140 0.639615 0.378 Uiso 1 1 calc R U . . .
C9_2 C 0.8996(8) 0.7270(2) 0.6853(6) 0.317(11) Uani 1 1 d G U . . .
H9_2 H 0.891103 0.743528 0.692596 0.380 Uiso 1 1 calc R U . . .
C10_2 C 0.9185(8) 0.7079(3) 0.7061(5) 0.295(10) Uani 1 1 d G U . . .
H10_2 H 0.922520 0.711656 0.727351 0.354 Uiso 1 1 calc R U . . .
C11_2 C 0.9384(7) 0.6482(3) 0.6185(5) 0.152(5) Uani 1 1 d . U . . .
H11_2 H 0.908388 0.659408 0.608069 0.182 Uiso 1 1 calc R U . . .
C12_2 C 1.0057(9) 0.6529(3) 0.6045(5) 0.181(8) Uani 1 1 d . U . . .
H12A_2 H 1.005834 0.648670 0.582528 0.271 Uiso 1 1 calc R U . . .
H12B_2 H 1.034811 0.642068 0.615259 0.271 Uiso 1 1 calc R U . . .
H12C_2 H 1.016961 0.670640 0.607192 0.271 Uiso 1 1 calc R U . . .
N13_2 N 0.9236(5) 0.6196(2) 0.6116(3) 0.127(3) Uani 1 1 d . U . . .
H13_2 H 0.952707 0.609480 0.605657 0.153 Uiso 1 1 calc R U . . .
C14_2 C 0.8689(6) 0.6108(2) 0.6147(3) 0.098(3) Uani 1 1 d . U . . .
O15_2 O 0.8266(4) 0.62712(13) 0.6218(2) 0.099(2) Uani 1 1 d . U . . .
N16_2 N 0.7906(3) 0.58031(9) 0.61203(15) 0.087(2) Uani 1 1 d G U . . .
C17_2 C 0.8537(3) 0.58459(10) 0.60981(18) 0.095(3) Uani 1 1 d G U . . .
C18_2 C 0.8936(3) 0.56395(14) 0.6050(2) 0.125(4) Uani 1 1 d G U . . .
H18_2 H 0.935843 0.566818 0.603532 0.150 Uiso 1 1 calc R U . . .
C19_2 C 0.8704(3) 0.53903(12) 0.6025(2) 0.131(4) Uani 1 1 d G U . . .
H19_2 H 0.897054 0.525218 0.599252 0.157 Uiso 1 1 calc R U . . .
C20_2 C 0.8073(4) 0.53474(9) 0.6047(2) 0.101(3) Uani 1 1 d G U . . .
H20_2 H 0.791709 0.518066 0.602963 0.121 Uiso 1 1 calc R U . . .
C21_2 C 0.7674(3) 0.55538(11) 0.60947(17) 0.096(3) Uani 1 1 d G U . . .
N22_2 N 0.6661(4) 0.57507(15) 0.6177(2) 0.085(2) Uani 1 1 d . U . . .
N23_2 N 0.6102(4) 0.56872(14) 0.6174(2) 0.093(2) Uani 1 1 d . U . . .
N24_2 N 0.6056(5) 0.54377(16) 0.6134(2) 0.095(2) Uani 1 1 d . U . . .
C25_2 C 0.6615(6) 0.5329(3) 0.6107(3) 0.110(3) Uani 1 1 d . U . . .
H25_2 H 0.671664 0.515556 0.608748 0.132 Uiso 1 1 calc R U . . .
C26_2 C 0.6992(6) 0.55346(19) 0.6114(3) 0.092(3) Uani 1 1 d . U . . .
C1_3 C 0.7875(7) 0.5838(2) 0.5148(3) 0.166(5) Uani 1 1 d G U . . .
C2_3 C 0.7390(6) 0.5662(3) 0.5139(3) 0.206(7) Uani 1 1 d G U . . .
H2_3 H 0.699086 0.571999 0.510206 0.247 Uiso 1 1 calc R U . . .
C3_3 C 0.7503(7) 0.5401(3) 0.5185(4) 0.262(9) Uani 1 1 d G U . . .
H3_3 H 0.717830 0.528350 0.517893 0.314 Uiso 1 1 calc R U . . .
C4_3 C 0.8100(8) 0.53146(19) 0.5240(3) 0.235(8) Uani 1 1 d G U . . .
H4_3 H 0.817512 0.513964 0.527078 0.282 Uiso 1 1 calc R U . . .
C5_3 C 0.8585(6) 0.54899(19) 0.5249(2) 0.240(8) Uani 1 1 d G U . . .
C6_3 C 0.8473(6) 0.57515(18) 0.5203(2) 0.202(6) Uani 1 1 d G U . . .
C7_3 C 0.8958(7) 0.5927(2) 0.5212(3) 0.246(9) Uani 1 1 d G U . . .
H7_3 H 0.888242 0.610176 0.518104 0.295 Uiso 1 1 calc R U . . .
C8_3 C 0.9555(6) 0.5841(4) 0.5267(4) 0.286(10) Uani 1 1 d G U . . .
H8_3 H 0.987925 0.595792 0.527289 0.343 Uiso 1 1 calc R U . . .
C9_3 C 0.9667(6) 0.5579(4) 0.5313(4) 0.264(10) Uani 1 1 d G U . . .
H9_3 H 1.006671 0.552143 0.534977 0.316 Uiso 1 1 calc R U . . .
C10_3 C 0.9182(7) 0.5404(3) 0.5304(4) 0.258(9) Uani 1 1 d G U . . .
H10_3 H 0.925734 0.522878 0.533479 0.310 Uiso 1 1 calc R U . . .
C11_3 C 0.7703(10) 0.6137(4) 0.5104(3) 0.157(5) Uani 1 1 d . U . . .
H11_3 H 0.797746 0.623803 0.523876 0.188 Uiso 1 1 calc R U . . .
C12_3 C 0.7732(14) 0.6252(5) 0.4777(4) 0.232(10) Uani 1 1 d . U . . .
H12A_3 H 0.815411 0.626558 0.471236 0.348 Uiso 1 1 calc R U . . .
H12B_3 H 0.754798 0.642097 0.477945 0.348 Uiso 1 1 calc R U . . .
H12C_3 H 0.751102 0.614342 0.463382 0.348 Uiso 1 1 calc R U . . .
N13_3 N 0.7051(8) 0.6196(3) 0.5200(3) 0.157(4) Uani 1 1 d . U . . .
H13_3 H 0.676803 0.621898 0.506107 0.188 Uiso 1 1 calc R U . . .
C14_3 C 0.6924(7) 0.6212(3) 0.5502(3) 0.117(3) Uani 1 1 d . U . . .
O15_3 O 0.7315(4) 0.61843(15) 0.56917(17) 0.102(2) Uani 1 1 d . U . . .
N16_3 N 0.6224(3) 0.62591(14) 0.59274(18) 0.101(3) Uani 1 1 d G U . . .
C17_3 C 0.6274(4) 0.62454(19) 0.56027(18) 0.121(4) Uani 1 1 d G U . . .
C18_3 C 0.5749(5) 0.6263(2) 0.54166(17) 0.169(6) Uani 1 1 d G U . . .
H18_3 H 0.578317 0.625338 0.519938 0.203 Uiso 1 1 calc R U . . .
C19_3 C 0.5174(4) 0.6294(3) 0.5555(3) 0.203(7) Uani 1 1 d G U . . .
H19_3 H 0.482289 0.630511 0.543084 0.244 Uiso 1 1 calc R U . . .
C20_3 C 0.5123(3) 0.6307(3) 0.5880(3) 0.187(6) Uani 1 1 d G U . . .
H20_3 H 0.473855 0.632809 0.597282 0.224 Uiso 1 1 calc R U . . .
C21_3 C 0.5648(4) 0.6290(2) 0.60661(18) 0.124(4) Uani 1 1 d G U . . .
N22_3 N 0.6198(4) 0.62491(18) 0.6545(2) 0.101(3) Uani 1 1 d . U . . .
N23_3 N 0.6101(4) 0.62592(19) 0.6870(2) 0.103(3) Uani 1 1 d . U . . .
N24_3 N 0.5484(5) 0.6294(2) 0.6901(3) 0.124(3) Uani 1 1 d . U . . .
C25_3 C 0.5188(6) 0.6290(3) 0.6633(4) 0.127(4) Uani 1 1 d . U . . .
H25_3 H 0.476313 0.629656 0.660554 0.152 Uiso 1 1 calc R U . . .
C26_3 C 0.5669(5) 0.6272(2) 0.6375(4) 0.107(3) Uani 1 1 d . U . . .
C27_3 C 0.5237(7) 0.6297(3) 0.7198(3) 0.137(4) Uani 1 1 d D U . . .
C28_3 C 0.4621(8) 0.6302(4) 0.7236(3) 0.172(6) Uani 1 1 d D U . . .
H28_3 H 0.436022 0.631004 0.706280 0.207 Uiso 1 1 calc R U . . .
C29_3 C 0.5629(6) 0.6293(4) 0.7444(5) 0.193(7) Uani 1 1 d D U . . .
H29_3 H 0.605258 0.628509 0.741181 0.231 Uiso 1 1 calc R U . . .
C1_4 C 0.1654(5) 0.45690(17) 0.5391(2) 0.143(4) Uani 1 1 d G U . . .
C2_4 C 0.2093(5) 0.4762(2) 0.5355(2) 0.162(5) Uani 1 1 d G U . . .
H2_4 H 0.249157 0.471992 0.529238 0.195 Uiso 1 1 calc R U . . .
C3_4 C 0.1937(6) 0.5018(2) 0.5412(2) 0.182(6) Uani 1 1 d G U . . .
H3_4 H 0.223129 0.514731 0.538765 0.218 Uiso 1 1 calc R U . . .
C4_4 C 0.1342(6) 0.50811(15) 0.5505(2) 0.184(6) Uani 1 1 d G U . . .
H4_4 H 0.123758 0.525243 0.554349 0.221 Uiso 1 1 calc R U . . .
C5_4 C 0.0902(5) 0.48880(17) 0.55416(18) 0.192(6) Uani 1 1 d G U . . .
C6_4 C 0.1058(5) 0.46320(16) 0.54845(16) 0.164(5) Uani 1 1 d G U . . .
C7_4 C 0.0619(6) 0.4439(2) 0.5521(3) 0.204(7) Uani 1 1 d G U . . .
H7_4 H 0.072335 0.426755 0.548261 0.245 Uiso 1 1 calc R U . . .
C8_4 C 0.0024(5) 0.4502(3) 0.5614(3) 0.221(8) Uani 1 1 d G U . . .
H8_4 H -0.027037 0.437266 0.563845 0.265 Uiso 1 1 calc R U . . .
C9_4 C -0.0132(5) 0.4758(3) 0.5671(3) 0.266(10) Uani 1 1 d G U . . .
H9_4 H -0.053067 0.480005 0.573371 0.319 Uiso 1 1 calc R U . . .
C10_4 C 0.0307(6) 0.4951(3) 0.5635(3) 0.273(9) Uani 1 1 d G U . . .
H10_4 H 0.020274 0.512232 0.567315 0.328 Uiso 1 1 calc R U . . .
C11_4 C 0.1792(8) 0.4276(3) 0.5280(3) 0.127(4) Uani 1 1 d . U . . .
H11_4 H 0.153369 0.414819 0.538739 0.153 Uiso 1 1 calc R U . . .
C12_4 C 0.1750(9) 0.4255(3) 0.4908(3) 0.165(7) Uani 1 1 d . U . . .
H12A_4 H 0.198773 0.439084 0.481485 0.247 Uiso 1 1 calc R U . . .
H12B_4 H 0.132760 0.426990 0.484404 0.247 Uiso 1 1 calc R U . . .
H12C_4 H 0.191017 0.409072 0.484217 0.247 Uiso 1 1 calc R U . . .
N13_4 N 0.2471(5) 0.42330(18) 0.5333(2) 0.110(3) Uani 1 1 d . U . . .
H13_4 H 0.271912 0.422746 0.517515 0.132 Uiso 1 1 calc R U . . .
C14_4 C 0.2690(6) 0.4204(2) 0.5623(3) 0.099(3) Uani 1 1 d . U . . .
O15_4 O 0.2298(3) 0.42381(13) 0.58488(16) 0.0884(17) Uani 1 1 d . U . . .
N16_4 N 0.3438(3) 0.41486(13) 0.60057(13) 0.087(2) Uani 1 1 d G U . . .
C17_4 C 0.3308(3) 0.41738(16) 0.56877(15) 0.100(3) Uani 1 1 d G U . . .
C18_4 C 0.3784(4) 0.4169(2) 0.54696(13) 0.149(5) Uani 1 1 d G U . . .
H18_4 H 0.369783 0.418581 0.525687 0.179 Uiso 1 1 calc R U . . .
C19_4 C 0.4390(4) 0.4139(3) 0.5569(2) 0.184(6) Uani 1 1 d G U . . .
H19_4 H 0.470913 0.413586 0.542357 0.221 Uiso 1 1 calc R U . . .
C20_4 C 0.4520(3) 0.4114(3) 0.5887(2) 0.178(6) Uani 1 1 d G U . . .
H20_4 H 0.492527 0.409388 0.595428 0.214 Uiso 1 1 calc R U . . .
C21_4 C 0.4043(3) 0.41187(19) 0.61056(15) 0.115(3) Uani 1 1 d G U . . .
N22_4 N 0.3605(4) 0.41583(19) 0.6636(2) 0.099(3) Uani 1 1 d . U . . .
N23_4 N 0.3780(4) 0.41377(19) 0.6925(2) 0.096(2) Uani 1 1 d . U . . .
N24_4 N 0.4372(5) 0.4097(2) 0.6918(2) 0.115(3) Uani 1 1 d . U . . .
C25_4 C 0.4602(7) 0.4068(3) 0.6639(4) 0.124(4) Uani 1 1 d . U . . .
H25_4 H 0.500628 0.402972 0.658185 0.149 Uiso 1 1 calc R U . . .
C26_4 C 0.4092(5) 0.4108(2) 0.6446(3) 0.098(3) Uani 1 1 d . U . . .
C27_4 C 0.4714(6) 0.4082(3) 0.7218(3) 0.142(5) Uani 1 1 d D U . . .
C28_4 C 0.5313(6) 0.4081(3) 0.7224(3) 0.166(6) Uani 1 1 d D U . . .
H28_4 H 0.553360 0.407517 0.703687 0.199 Uiso 1 1 calc R U . . .
C29_4 C 0.4379(5) 0.4088(4) 0.7495(5) 0.214(8) Uani 1 1 d D U . . .
H29_4 H 0.395047 0.409607 0.748990 0.257 Uiso 1 1 calc R U . . .
C1_5 C 0.3184(7) 0.3358(3) 0.5947(3) 0.192(6) Uani 1 1 d G U . . .
C2_5 C 0.3653(10) 0.3314(3) 0.6163(3) 0.285(9) Uani 1 1 d G U . . .
H2_5 H 0.355652 0.326860 0.636783 0.342 Uiso 1 1 calc R U . . .
C3_5 C 0.4266(9) 0.3339(3) 0.6072(4) 0.292(10) Uani 1 1 d G U . . .
H3_5 H 0.457926 0.331017 0.621653 0.350 Uiso 1 1 calc R U . . .
C4_5 C 0.4410(6) 0.3408(3) 0.5765(4) 0.230(8) Uani 1 1 d G U . . .
H4_5 H 0.481976 0.342444 0.570458 0.276 Uiso 1 1 calc R U . . .
C5_5 C 0.3941(5) 0.34513(19) 0.5549(3) 0.209(7) Uani 1 1 d G U . . .
C6_5 C 0.3328(5) 0.34264(18) 0.5640(3) 0.202(6) Uani 1 1 d G U . . .
C7_5 C 0.2860(6) 0.3470(3) 0.5424(4) 0.230(8) Uani 1 1 d G U . . .
H7_5 H 0.244969 0.345333 0.548438 0.275 Uiso 1 1 calc R U . . .
C8_5 C 0.3004(9) 0.3538(3) 0.5117(4) 0.281(10) Uani 1 1 d G U . . .
H8_5 H 0.269017 0.356760 0.497242 0.338 Uiso 1 1 calc R U . . .
C9_5 C 0.3617(10) 0.3563(3) 0.5026(3) 0.279(10) Uani 1 1 d G U . . .
H9_5 H 0.371290 0.360917 0.482111 0.334 Uiso 1 1 calc R U . . .
C10_5 C 0.4085(7) 0.3520(3) 0.5242(3) 0.249(9) Uani 1 1 d G U . . .
H10_5 H 0.449516 0.353646 0.518175 0.299 Uiso 1 1 calc R U . . .
C11_5 C 0.2550(10) 0.3308(3) 0.6062(4) 0.152(5) Uani 1 1 d . U . . .
H11_5 H 0.226906 0.341011 0.593082 0.183 Uiso 1 1 calc R U . . .
C12_5 C 0.2376(13) 0.3045(3) 0.6027(6) 0.222(11) Uani 1 1 d . U . . .
H12A_5 H 0.239313 0.299738 0.580940 0.334 Uiso 1 1 calc R U . . .
H12B_5 H 0.196307 0.302099 0.610367 0.334 Uiso 1 1 calc R U . . .
H12C_5 H 0.265308 0.293744 0.614483 0.334 Uiso 1 1 calc R U . . .
N13_5 N 0.2410(7) 0.33777(17) 0.6405(3) 0.134(4) Uani 1 1 d . U . . .
H13_5 H 0.231326 0.325940 0.653823 0.161 Uiso 1 1 calc R U . . .
C14_5 C 0.2440(6) 0.36133(18) 0.6491(3) 0.096(3) Uani 1 1 d . U . . .
O15_5 O 0.2532(4) 0.37949(11) 0.62841(16) 0.0921(17) Uani 1 1 d . U . . .
N16_5 N 0.2385(3) 0.39465(9) 0.68730(11) 0.082(2) Uani 1 1 d G U . . .
C17_5 C 0.2376(3) 0.36814(9) 0.68223(12) 0.085(3) Uani 1 1 d G U . . .
C18_5 C 0.2362(4) 0.35128(7) 0.70761(15) 0.103(3) Uani 1 1 d G U . . .
H18_5 H 0.235563 0.333540 0.704218 0.124 Uiso 1 1 calc R U . . .
C19_5 C 0.2359(5) 0.36093(10) 0.73804(13) 0.120(4) Uani 1 1 d G U . . .
H19_5 H 0.234969 0.349653 0.755013 0.144 Uiso 1 1 calc R U . . .
C20_5 C 0.2368(4) 0.38744(11) 0.74310(10) 0.113(4) Uani 1 1 d G U . . .
H20_5 H 0.236603 0.393904 0.763462 0.136 Uiso 1 1 calc R U . . .
C21_5 C 0.2382(4) 0.40430(7) 0.71773(12) 0.083(2) Uani 1 1 d G U . . .
N22_5 N 0.2442(5) 0.44590(13) 0.69327(18) 0.087(2) Uani 1 1 d . U . . .
N23_5 N 0.2429(5) 0.47074(13) 0.69877(17) 0.088(2) Uani 1 1 d . U . . .
N24_5 N 0.2343(5) 0.47182(14) 0.73059(18) 0.095(3) Uani 1 1 d . U . . .
C25_5 C 0.2282(8) 0.4500(2) 0.7430(3) 0.123(4) Uani 1 1 d . U . . .
H25_5 H 0.218825 0.446426 0.763826 0.148 Uiso 1 1 calc R U . . .
C26_5 C 0.2387(5) 0.43158(18) 0.7181(2) 0.086(3) Uani 1 1 d . U . . .
C1_6 C 0.6312(8) 0.7055(3) 0.5906(4) 0.221(7) Uani 1 1 d G U . . .
C2_6 C 0.5901(12) 0.7109(3) 0.6147(4) 0.272(9) Uani 1 1 d G U . . .
H2_6 H 0.604883 0.714691 0.634689 0.327 Uiso 1 1 calc R U . . .
C3_6 C 0.5270(11) 0.7107(3) 0.6090(5) 0.343(11) Uani 1 1 d G U . . .
H3_6 H 0.499559 0.714315 0.625192 0.411 Uiso 1 1 calc R U . . .
C4_6 C 0.5050(7) 0.7051(4) 0.5792(6) 0.345(11) Uani 1 1 d G U . . .
H4_6 H 0.462777 0.704915 0.575365 0.414 Uiso 1 1 calc R U . . .
C5_6 C 0.5461(6) 0.6997(2) 0.5550(4) 0.308(10) Uani 1 1 d G U . . .
C6_6 C 0.6092(6) 0.69988(18) 0.5607(4) 0.256(8) Uani 1 1 d G U . . .
C7_6 C 0.6502(8) 0.6945(3) 0.5365(5) 0.280(10) Uani 1 1 d G U . . .
H7_6 H 0.692457 0.694629 0.540344 0.336 Uiso 1 1 calc R U . . .
C8_6 C 0.6282(12) 0.6888(3) 0.5067(4) 0.321(11) Uani 1 1 d G U . . .
H8_6 H 0.655678 0.685228 0.490516 0.385 Uiso 1 1 calc R U . . .
C9_6 C 0.5651(13) 0.6886(3) 0.5010(4) 0.350(12) Uani 1 1 d G U . . .
H9_6 H 0.550354 0.684853 0.481018 0.420 Uiso 1 1 calc R U . . .
C10_6 C 0.5240(9) 0.6940(3) 0.5252(5) 0.324(11) Uani 1 1 d G U . . .
H10_6 H 0.481809 0.693876 0.521347 0.389 Uiso 1 1 calc R U . . .
C11_6 C 0.6943(11) 0.7122(2) 0.5951(4) 0.170(6) Uani 1 1 d . U . . .
H11_6 H 0.716776 0.700062 0.581733 0.204 Uiso 1 1 calc R U . . .
C12_6 C 0.7235(14) 0.7381(3) 0.5878(6) 0.257(12) Uani 1 1 d . U . . .
H12A_6 H 0.716547 0.742339 0.566171 0.385 Uiso 1 1 calc R U . . .
H12B_6 H 0.767063 0.737221 0.591736 0.385 Uiso 1 1 calc R U . . .
H12C_6 H 0.705494 0.751170 0.600904 0.385 Uiso 1 1 calc R U . . .
N13_6 N 0.7174(7) 0.70572(17) 0.6292(3) 0.147(4) Uani 1 1 d . U . . .
H13_6 H 0.725195 0.717358 0.643058 0.177 Uiso 1 1 calc R U . . .
C14_6 C 0.7240(7) 0.68011(18) 0.6348(3) 0.103(3) Uani 1 1 d . U . . .
O15_6 O 0.7153(4) 0.66354(11) 0.61634(16) 0.095(2) Uani 1 1 d . U . . .
N16_6 N 0.7437(3) 0.64772(8) 0.67246(12) 0.0811(19) Uani 1 1 d G U . . .
C17_6 C 0.7401(4) 0.67428(9) 0.66817(12) 0.098(3) Uani 1 1 d G U . . .
C18_6 C 0.7523(5) 0.69086(7) 0.69305(16) 0.116(4) Uani 1 1 d G U . . .
H18_6 H 0.749810 0.708632 0.690179 0.140 Uiso 1 1 calc R U . . .
C19_6 C 0.7682(5) 0.68088(11) 0.72223(14) 0.142(5) Uani 1 1 d G U . . .
H19_6 H 0.776322 0.691971 0.738878 0.170 Uiso 1 1 calc R U . . .
C20_6 C 0.7718(5) 0.65432(12) 0.72652(12) 0.128(4) Uani 1 1 d G U . . .
H20_6 H 0.782451 0.647637 0.746043 0.153 Uiso 1 1 calc R U . . .
C21_6 C 0.7596(4) 0.63774(8) 0.70164(14) 0.097(3) Uani 1 1 d G U . . .
N22_6 N 0.7436(4) 0.59641(13) 0.67655(17) 0.083(2) Uani 1 1 d . U . . .
N23_6 N 0.7454(5) 0.57098(13) 0.6835(2) 0.090(2) Uani 1 1 d . U . . .
N24_6 N 0.7569(5) 0.56986(13) 0.71369(19) 0.096(3) Uani 1 1 d . U . . .
C25_6 C 0.7646(7) 0.5926(2) 0.7268(3) 0.115(4) Uani 1 1 d . U . . .
H25_6 H 0.773380 0.596013 0.747734 0.138 Uiso 1 1 calc R U . . .
C26_6 C 0.7566(6) 0.61047(17) 0.7025(2) 0.094(3) Uani 1 1 d . U . . .
C27_6 C 0.7616(6) 0.54524(9) 0.72803(15) 0.124(4) Uani 1 1 d G U . . .
C28_6 C 0.7745(5) 0.52345(12) 0.71016(12) 0.125(4) Uani 1 1 d G U . . .
H28_6 H 0.782568 0.525080 0.688815 0.150 Uiso 1 1 calc R U . . .
C29_6 C 0.7754(5) 0.49922(10) 0.72419(15) 0.120(4) Uani 1 1 d G U . . .
H29_6 H 0.784024 0.484642 0.712230 0.144 Uiso 1 1 calc R U . . .
C30_6 C 0.7634(6) 0.49679(9) 0.75609(15) 0.119(4) Uani 1 1 d G U . . .
C31_6 C 0.7505(7) 0.51858(12) 0.77396(12) 0.154(5) Uani 1 1 d G U . . .
H31_6 H 0.742401 0.516950 0.795300 0.185 Uiso 1 1 calc R U . . .
C32_6 C 0.7496(7) 0.54281(10) 0.75993(15) 0.168(6) Uani 1 1 d G U . . .
H32_6 H 0.740945 0.557389 0.771886 0.201 Uiso 1 1 calc R U . . .

loop_
_atom_site_aniso_label
_atom_site_aniso_U_11
_atom_site_aniso_U_22
_atom_site_aniso_U_33
_atom_site_aniso_U_23
_atom_site_aniso_U_13
_atom_site_aniso_U_12
Eu01 0.1013(3) 0.0473(2) 0.0784(3) 0.0096(2) 0.0022(2) -0.0103(2)
Eu02 0.0928(3) 0.0513(2) 0.0741(3) -0.01052(19) 0.0004(2) -0.0115(2)
C1_1 0.133(9) 0.167(11) 0.156(10) 0.012(9) 0.034(9) -0.004(10)
C2_1 0.141(10) 0.177(12) 0.145(11) 0.021(10) 0.023(9) -0.017(10)
C3_1 0.159(12) 0.228(15) 0.180(12) 0.029(13) 0.039(11) 0.008(13)
C4_1 0.157(12) 0.237(16) 0.194(14) 0.056(12) 0.052(11) 0.009(14)
C5_1 0.162(11) 0.207(13) 0.176(13) 0.031(11) 0.031(11) 0.022(12)
C6_1 0.151(11) 0.180(11) 0.198(13) 0.025(10) 0.027(11) 0.005(11)
C7_1 0.196(14) 0.181(14) 0.210(16) 0.034(12) -0.016(13) -0.017(14)
C8_1 0.29(2) 0.238(15) 0.29(2) 0.007(17) -0.047(19) -0.022(19)
C9_1 0.272(19) 0.243(16) 0.24(2) 0.026(15) -0.040(18) -0.003(18)
C10_1 0.226(17) 0.252(17) 0.223(17) 0.034(14) -0.010(15) -0.006(18)
C11_1 0.136(10) 0.150(11) 0.185(12) -0.006(10) 0.018(10) -0.028(9)
C12_1 0.153(13) 0.163(16) 0.32(3) -0.037(18) 0.003(15) -0.031(13)
N13_1 0.124(7) 0.111(7) 0.158(9) -0.035(7) 0.031(6) -0.029(6)
C14_1 0.111(7) 0.111(7) 0.092(7) -0.034(6) 0.018(6) -0.021(6)
O15_1 0.076(4) 0.068(4) 0.123(5) -0.021(4) 0.011(4) -0.007(3)
N16_1 0.093(5) 0.075(5) 0.080(5) -0.008(4) -0.005(4) -0.006(4)
C17_1 0.114(7) 0.086(6) 0.085(6) -0.016(5) -0.001(6) 0.003(5)
C18_1 0.121(8) 0.101(8) 0.175(12) 0.029(8) 0.039(8) 0.014(6)
C19_1 0.168(10) 0.102(8) 0.230(14) 0.024(10) 0.053(11) 0.060(8)
C20_1 0.116(7) 0.079(6) 0.175(11) -0.009(8) 0.009(8) 0.012(6)
C21_1 0.127(7) 0.057(5) 0.113(7) -0.009(5) -0.023(6) -0.001(5)
N22_1 0.104(5) 0.047(4) 0.100(5) 0.008(4) -0.005(4) -0.018(4)
N23_1 0.104(6) 0.062(4) 0.121(6) -0.005(5) 0.010(5) -0.026(4)
N24_1 0.118(6) 0.078(5) 0.126(7) 0.011(5) -0.008(5) -0.027(5)
C25_1 0.119(7) 0.066(6) 0.122(8) 0.013(6) -0.012(7) -0.017(5)
C26_1 0.120(6) 0.060(5) 0.097(6) -0.003(5) -0.004(6) -0.011(5)
C27_1 0.116(7) 0.073(6) 0.172(10) 0.020(7) -0.043(7) -0.048(6)
C28_1 0.117(8) 0.081(8) 0.261(15) 0.014(9) 0.011(10) -0.030(6)
C29_1 0.125(9) 0.076(7) 0.258(15) 0.012(9) -0.022(10) -0.018(7)
C30_1 0.115(8) 0.081(7) 0.170(11) 0.018(7) -0.032(8) -0.023(6)
C31_1 0.140(9) 0.090(8) 0.213(13) 0.033(9) -0.026(10) -0.031(7)
C32_1 0.117(8) 0.081(7) 0.207(13) 0.023(8) -0.025(8) -0.019(6)
C1_2 0.126(9) 0.145(11) 0.229(13) -0.026(10) -0.005(10) -0.038(9)
C2_2 0.176(13) 0.182(14) 0.220(15) -0.032(12) -0.047(14) -0.002(12)
C3_2 0.257(18) 0.214(16) 0.235(16) -0.019(16) -0.043(17) 0.010(17)
C4_2 0.273(19) 0.255(18) 0.264(18) -0.059(15) -0.030(18) 0.027(19)
C5_2 0.253(17) 0.224(16) 0.276(17) -0.067(14) -0.031(17) 0.012(16)
C6_2 0.190(14) 0.178(13) 0.251(15) -0.013(12) -0.009(14) -0.011(13)
C7_2 0.276(19) 0.191(16) 0.31(2) -0.005(16) -0.005(19) 0.024(17)
C8_2 0.35(2) 0.265(18) 0.33(2) -0.02(2) 0.00(2) 0.04(2)
C9_2 0.35(2) 0.28(2) 0.32(2) -0.017(19) -0.02(2) 0.02(2)
C10_2 0.31(2) 0.250(19) 0.32(2) -0.030(17) -0.03(2) 0.03(2)
C11_2 0.110(8) 0.101(8) 0.243(13) 0.003(9) 0.023(10) -0.042(7)
C12_2 0.183(15) 0.129(12) 0.230(19) 0.027(13) 0.083(14) -0.037(11)
N13_2 0.093(6) 0.085(6) 0.204(10) -0.022(7) 0.034(6) -0.018(5)
C14_2 0.104(7) 0.072(6) 0.117(8) -0.006(5) 0.028(6) -0.009(5)
O15_2 0.110(5) 0.070(4) 0.117(5) -0.003(4) 0.016(4) -0.037(4)
N16_2 0.125(6) 0.054(4) 0.081(5) 0.012(4) 0.011(4) 0.000(4)
C17_2 0.121(7) 0.078(6) 0.085(6) 0.010(5) 0.003(6) -0.005(5)
C18_2 0.137(9) 0.083(7) 0.154(10) -0.027(7) 0.047(8) -0.006(6)
C19_2 0.153(9) 0.088(7) 0.151(10) -0.045(8) 0.030(9) 0.002(7)
C20_2 0.152(8) 0.045(5) 0.107(8) -0.015(5) 0.015(7) -0.007(5)
C21_2 0.130(7) 0.071(6) 0.085(6) -0.009(5) 0.009(5) -0.007(5)
N22_2 0.100(5) 0.051(4) 0.104(6) 0.017(4) -0.002(4) -0.018(4)
N23_2 0.112(6) 0.055(4) 0.112(6) 0.007(4) -0.003(5) -0.021(4)
N24_2 0.110(6) 0.062(5) 0.114(6) 0.003(4) 0.005(5) -0.032(5)
C25_2 0.119(8) 0.087(7) 0.125(8) 0.004(7) 0.000(7) -0.019(6)
C26_2 0.131(7) 0.054(5) 0.092(6) -0.005(5) -0.006(5) -0.021(5)
C1_3 0.212(12) 0.183(12) 0.103(8) -0.013(9) 0.006(10) 0.020(10)
C2_3 0.240(16) 0.166(13) 0.211(15) -0.024(14) -0.036(15) 0.024(12)
C3_3 0.303(18) 0.208(14) 0.274(18) -0.022(17) -0.067(19) 0.025(16)
C4_3 0.267(18) 0.210(15) 0.228(17) 0.006(16) -0.053(18) 0.049(14)
C5_3 0.255(16) 0.236(15) 0.229(15) 0.017(16) 0.011(16) 0.055(13)
C6_3 0.230(13) 0.209(14) 0.165(12) -0.003(13) -0.001(13) 0.050(11)
C7_3 0.226(16) 0.251(17) 0.262(18) -0.006(17) 0.036(18) 0.055(14)
C8_3 0.248(16) 0.29(2) 0.32(2) 0.00(2) 0.043(19) 0.035(18)
C9_3 0.241(17) 0.25(2) 0.30(2) 0.03(2) 0.032(18) 0.062(16)
C10_3 0.254(18) 0.256(19) 0.265(18) 0.056(18) 0.027(19) 0.064(14)
C11_3 0.186(12) 0.193(11) 0.091(8) 0.005(9) -0.006(8) 0.006(11)
C12_3 0.29(3) 0.28(2) 0.123(13) 0.044(14) 0.020(15) -0.02(2)
N13_3 0.212(11) 0.175(10) 0.082(6) 0.007(7) -0.024(7) 0.046(10)
C14_3 0.154(9) 0.091(7) 0.105(8) -0.002(7) -0.015(7) -0.005(7)
O15_3 0.136(6) 0.097(5) 0.072(4) 0.010(4) -0.002(4) -0.012(5)
N16_3 0.108(6) 0.077(5) 0.119(6) 0.023(5) -0.013(5) -0.014(5)
C17_3 0.134(8) 0.104(8) 0.125(8) 0.034(7) -0.032(6) 0.003(7)
C18_3 0.175(11) 0.208(14) 0.125(10) 0.014(10) -0.059(9) -0.004(12)
C19_3 0.176(12) 0.266(17) 0.168(12) 0.031(14) -0.058(11) 0.029(14)
C20_3 0.111(9) 0.274(16) 0.175(11) 0.028(14) -0.024(9) 0.026(11)
C21_3 0.119(8) 0.120(9) 0.131(8) 0.013(8) -0.022(7) 0.004(7)
N22_3 0.100(6) 0.092(6) 0.112(6) 0.016(5) 0.000(5) -0.011(5)
N23_3 0.091(5) 0.101(6) 0.118(7) 0.010(5) 0.012(5) 0.001(5)
N24_3 0.101(6) 0.149(8) 0.121(7) 0.017(7) 0.014(5) 0.009(6)
C25_3 0.080(6) 0.155(11) 0.146(9) 0.018(9) 0.010(6) 0.000(7)
C26_3 0.090(6) 0.098(7) 0.134(7) 0.013(7) -0.002(6) -0.007(5)
C27_3 0.111(8) 0.185(11) 0.116(8) 0.009(9) 0.023(7) -0.009(9)
C28_3 0.139(10) 0.251(18) 0.127(11) 0.018(12) 0.008(9) 0.015(13)
C29_3 0.116(10) 0.29(2) 0.168(13) 0.020(15) 0.027(9) 0.002(13)
C1_4 0.200(11) 0.129(9) 0.100(8) -0.006(8) -0.017(9) 0.023(8)
C2_4 0.267(14) 0.122(9) 0.098(8) 0.033(8) -0.016(10) 0.018(10)
C3_4 0.302(16) 0.133(10) 0.111(10) 0.014(9) 0.014(12) 0.044(12)
C4_4 0.303(17) 0.140(11) 0.111(9) 0.028(9) 0.027(12) 0.072(11)
C5_4 0.242(14) 0.143(11) 0.191(13) -0.003(12) -0.004(13) 0.065(10)
C6_4 0.202(12) 0.156(11) 0.136(10) 0.003(10) -0.009(10) 0.038(9)
C7_4 0.203(14) 0.211(15) 0.197(15) -0.016(14) -0.037(14) 0.010(12)
C8_4 0.201(14) 0.229(17) 0.231(18) -0.012(17) -0.013(15) 0.017(15)
C9_4 0.264(18) 0.24(2) 0.29(2) 0.00(2) 0.014(18) 0.029(16)
C10_4 0.284(18) 0.209(17) 0.33(2) 0.004(18) 0.001(18) 0.065(14)
C11_4 0.176(10) 0.126(8) 0.080(7) -0.002(7) -0.031(7) 0.024(8)
C12_4 0.232(17) 0.158(13) 0.105(10) -0.045(10) -0.053(10) 0.044(13)
N13_4 0.150(7) 0.107(6) 0.073(5) -0.022(5) 0.013(5) -0.024(7)
C14_4 0.132(7) 0.076(6) 0.089(7) -0.003(5) -0.010(6) -0.022(6)
O15_4 0.113(5) 0.074(4) 0.078(4) -0.005(3) -0.008(3) -0.002(4)
N16_4 0.102(5) 0.082(5) 0.076(5) -0.017(4) 0.014(4) -0.011(4)
C17_4 0.116(7) 0.097(7) 0.087(6) -0.003(6) 0.010(5) -0.003(6)
C18_4 0.143(9) 0.202(13) 0.103(8) 0.011(9) 0.031(7) -0.002(10)
C19_4 0.148(10) 0.274(17) 0.131(10) -0.020(12) 0.015(9) 0.008(13)
C20_4 0.118(9) 0.283(16) 0.133(9) -0.051(12) 0.039(8) 0.013(11)
C21_4 0.109(7) 0.126(9) 0.111(7) -0.034(7) 0.017(6) -0.002(7)
N22_4 0.099(5) 0.103(6) 0.095(6) -0.017(5) -0.001(5) -0.011(5)
N23_4 0.094(5) 0.113(6) 0.082(5) -0.020(5) -0.020(4) -0.001(5)
N24_4 0.097(6) 0.161(8) 0.088(6) -0.031(6) -0.012(5) 0.000(6)
C25_4 0.106(7) 0.147(10) 0.118(8) -0.011(8) -0.024(6) -0.002(7)
C26_4 0.085(6) 0.105(7) 0.105(7) -0.002(6) -0.007(5) 0.005(5)
C27_4 0.105(7) 0.231(13) 0.091(7) 0.001(9) -0.007(6) 0.021(9)
C28_4 0.106(8) 0.307(19) 0.084(8) 0.015(11) -0.018(6) -0.005(11)
C29_4 0.147(12) 0.34(2) 0.155(12) 0.033(16) 0.010(11) 0.004(16)
C1_5 0.229(14) 0.183(13) 0.165(12) -0.043(12) 0.024(11) -0.005(12)
C2_5 0.278(17) 0.33(2) 0.248(17) -0.006(18) 0.028(15) 0.01(2)
C3_5 0.274(17) 0.34(2) 0.265(18) -0.036(19) 0.056(17) 0.02(2)
C4_5 0.246(16) 0.243(18) 0.202(16) -0.048(16) 0.041(14) 0.028(17)
C5_5 0.222(14) 0.200(14) 0.206(14) -0.015(14) 0.039(12) 0.045(14)
C6_5 0.251(14) 0.169(12) 0.186(13) 0.001(13) 0.025(11) -0.005(14)
C7_5 0.268(17) 0.225(17) 0.196(16) -0.008(16) 0.009(14) -0.012(17)
C8_5 0.288(19) 0.32(2) 0.232(17) 0.007(19) 0.022(17) -0.01(2)
C9_5 0.26(2) 0.33(2) 0.248(18) 0.014(19) 0.052(16) 0.03(2)
C10_5 0.240(18) 0.283(19) 0.226(17) 0.022(18) 0.054(14) 0.040(18)
C11_5 0.231(13) 0.090(7) 0.137(9) -0.033(7) -0.006(10) -0.021(10)
C12_5 0.31(3) 0.097(10) 0.26(2) -0.063(12) 0.08(2) -0.052(14)
N13_5 0.226(11) 0.056(4) 0.119(7) -0.019(5) -0.009(8) -0.028(6)
C14_5 0.139(8) 0.050(5) 0.099(6) -0.021(5) -0.006(6) 0.001(5)
O15_5 0.117(5) 0.054(3) 0.105(4) -0.022(4) 0.009(4) -0.002(4)
N16_5 0.096(5) 0.054(4) 0.096(5) -0.008(4) 0.005(4) -0.016(4)
C17_5 0.108(7) 0.050(4) 0.098(6) 0.006(4) 0.008(5) -0.001(4)
C18_5 0.143(9) 0.054(5) 0.113(7) -0.003(5) 0.026(7) 0.004(5)
C19_5 0.170(11) 0.080(6) 0.110(7) 0.016(6) 0.021(8) 0.004(7)
C20_5 0.169(10) 0.067(5) 0.104(7) 0.011(5) 0.031(7) -0.001(6)
C21_5 0.109(7) 0.061(5) 0.078(5) -0.005(4) 0.009(5) -0.001(5)
N22_5 0.135(6) 0.054(4) 0.072(4) -0.020(3) -0.001(4) -0.008(4)
N23_5 0.141(6) 0.057(4) 0.066(4) -0.016(3) -0.003(4) -0.009(4)
N24_5 0.160(8) 0.050(4) 0.075(5) -0.023(4) 0.011(5) -0.016(4)
C25_5 0.219(12) 0.082(6) 0.068(6) -0.024(5) 0.002(7) -0.010(8)
C26_5 0.135(8) 0.062(5) 0.061(5) -0.015(4) 0.009(5) -0.010(5)
C1_6 0.277(16) 0.128(11) 0.259(16) 0.040(14) -0.080(13) 0.002(12)
C2_6 0.284(19) 0.206(17) 0.33(2) -0.013(18) -0.064(17) 0.012(19)
C3_6 0.31(2) 0.34(2) 0.38(2) -0.06(2) -0.05(2) 0.00(2)
C4_6 0.31(2) 0.36(2) 0.36(2) -0.07(2) -0.065(19) -0.05(2)
C5_6 0.306(19) 0.308(18) 0.31(2) 0.01(2) -0.080(16) -0.05(2)
C6_6 0.302(18) 0.199(15) 0.266(17) 0.046(17) -0.087(15) -0.042(16)
C7_6 0.34(2) 0.258(19) 0.243(18) 0.086(19) -0.069(17) -0.03(2)
C8_6 0.36(2) 0.36(2) 0.248(19) 0.09(2) -0.09(2) 0.00(2)
C9_6 0.37(3) 0.41(2) 0.27(2) 0.09(2) -0.10(2) -0.03(2)
C10_6 0.32(2) 0.37(2) 0.29(2) 0.07(2) -0.083(18) -0.06(2)
C11_6 0.287(15) 0.063(6) 0.161(11) 0.029(7) -0.094(11) -0.019(9)
C12_6 0.37(3) 0.097(10) 0.30(2) 0.111(14) -0.12(2) -0.052(14)
N13_6 0.263(12) 0.059(5) 0.120(7) 0.029(5) -0.029(8) -0.011(7)
C14_6 0.161(8) 0.042(4) 0.106(7) 0.024(5) 0.004(6) 0.001(5)
O15_6 0.154(6) 0.043(3) 0.087(4) 0.011(3) -0.011(4) -0.017(4)
N16_6 0.109(5) 0.049(4) 0.085(5) 0.001(3) 0.000(4) -0.013(4)
C17_6 0.142(8) 0.058(5) 0.093(6) 0.006(5) -0.003(6) -0.006(5)
C18_6 0.189(11) 0.054(5) 0.106(7) -0.014(5) -0.016(8) -0.002(7)
C19_6 0.249(14) 0.080(7) 0.097(7) -0.007(6) -0.003(9) 0.008(9)
C20_6 0.227(13) 0.061(5) 0.095(7) -0.004(5) -0.026(8) 0.010(8)
C21_6 0.146(8) 0.058(5) 0.089(6) 0.009(4) -0.009(6) 0.003(5)
N22_6 0.121(6) 0.053(4) 0.075(4) 0.017(3) -0.003(4) 0.009(4)
N23_6 0.131(6) 0.051(4) 0.087(5) 0.008(3) -0.011(5) -0.005(4)
N24_6 0.174(8) 0.046(4) 0.070(5) 0.017(3) 0.002(5) 0.007(4)
C25_6 0.195(11) 0.080(6) 0.070(6) 0.012(5) -0.005(7) 0.012(7)
C26_6 0.153(8) 0.057(5) 0.074(5) 0.008(4) 0.009(6) -0.001(5)
C27_6 0.228(12) 0.069(5) 0.075(6) 0.022(5) 0.008(7) 0.000(7)
C28_6 0.221(12) 0.067(6) 0.087(7) 0.021(5) 0.044(8) 0.013(7)
C29_6 0.223(12) 0.065(5) 0.072(6) 0.006(5) 0.033(7) 0.029(7)
C30_6 0.207(12) 0.061(5) 0.088(6) 0.014(5) -0.001(7) 0.013(7)
C31_6 0.311(16) 0.074(6) 0.077(6) 0.023(5) 0.027(9) 0.030(9)
C32_6 0.347(17) 0.063(6) 0.094(7) 0.015(5) 0.032(11) 0.032(10)

loop_
_atom_type_symbol
_atom_type_description
_atom_type_scat_dispersion_real
_atom_type_scat_dispersion_imag
_atom_type_scat_source
C C 0.0023 0.0013 'International Tables Vol C Tables 4.2.6.8 and 6.1.1.4'
H H 0.0000 0.0000 'International Tables Vol C Tables 4.2.6.8 and 6.1.1.4'
Eu Eu -0.2135 2.9593 'International Tables Vol C Tables 4.2.6.8 and 6.1.1.4'
F F 0.0133 0.0079 'International Tables Vol C Tables 4.2.6.8 and 6.1.1.4'
N N 0.0046 0.0025 'International Tables Vol C Tables 4.2.6.8 and 6.1.1.4'
O O 0.0082 0.0047 'International Tables Vol C Tables 4.2.6.8 and 6.1.1.4'
S S 0.1014 0.0962 'International Tables Vol C Tables 4.2.6.8 and 6.1.1.4'
Cl Cl 0.1484 0.1585 'International Tables Vol C Tables 4.2.6.8 and 6.1.1.4'

loop_
_geom_angle_atom_site_label_1
_geom_angle_atom_site_label_2
_geom_angle_atom_site_label_3
_geom_angle
_geom_angle_site_symmetry_1
_geom_angle_site_symmetry_3
_geom_angle_publ_flag
O15_6 Eu01 O15_2 81.4(3) . . ?
O15_6 Eu01 O15_3 81.8(3) . . ?
O15_2 Eu01 O15_3 80.8(3) . . ?
O15_6 Eu01 N22_3 85.4(3) . . ?
O15_2 Eu01 N22_3 147.8(3) . . ?
O15_3 Eu01 N22_3 126.2(3) . . ?
O15_6 Eu01 N16_3 75.0(3) . . ?
O15_2 Eu01 N16_3 139.3(3) . . ?
O15_3 Eu01 N16_3 63.6(3) . . ?
N22_3 Eu01 N16_3 62.6(3) . . ?
O15_6 Eu01 N22_6 126.4(2) . . ?
O15_2 Eu01 N22_6 85.9(3) . . ?
O15_3 Eu01 N22_6 146.6(3) . . ?
N22_3 Eu01 N22_6 78.5(3) . . ?
N16_3 Eu01 N22_6 134.7(3) . . ?
O15_6 Eu01 N22_2 146.7(3) . . ?
O15_2 Eu01 N22_2 126.7(3) . . ?
O15_3 Eu01 N22_2 85.6(3) . . ?
N22_3 Eu01 N22_2 77.5(3) . . ?
N16_3 Eu01 N22_2 71.8(2) . . ?
N22_6 Eu01 N22_2 78.1(3) . . ?
O15_6 Eu01 N16_6 63.7(2) . . ?
O15_2 Eu01 N16_6 74.8(3) . . ?
O15_3 Eu01 N16_6 139.9(2) . . ?
N22_3 Eu01 N16_6 73.1(3) . . ?
N16_3 Eu01 N16_6 120.6(2) . . ?
N22_6 Eu01 N16_6 62.7(2) . . ?
N22_2 Eu01 N16_6 134.5(2) . . ?
O15_6 Eu01 N16_2 138.9(3) . . ?
O15_2 Eu01 N16_2 62.8(2) . . ?
O15_3 Eu01 N16_2 73.6(2) . . ?
N22_3 Eu01 N16_2 135.7(3) . . ?
N16_3 Eu01 N16_2 119.5(2) . . ?
N22_6 Eu01 N16_2 73.1(2) . . ?
N22_2 Eu01 N16_2 64.0(2) . . ?
N16_6 Eu01 N16_2 119.7(2) . . ?
O15_6 Eu01 C14_6 17.0(3) . . ?
O15_2 Eu01 C14_6 78.3(3) . . ?
O15_3 Eu01 C14_6 97.8(3) . . ?
N22_3 Eu01 C14_6 80.6(3) . . ?
N16_3 Eu01 C14_6 87.3(3) . . ?
N22_6 Eu01 C14_6 109.4(3) . . ?
N22_2 Eu01 C14_6 154.8(3) . . ?
N16_6 Eu01 C14_6 46.7(2) . . ?
N16_2 Eu01 C14_6 140.9(3) . . ?
O15_6 Eu01 C14_3 78.6(3) . . ?
O15_2 Eu01 C14_3 96.7(4) . . ?
O15_3 Eu01 C14_3 16.9(3) . . ?
N22_3 Eu01 C14_3 109.3(4) . . ?
N16_3 Eu01 C14_3 46.7(3) . . ?
N22_6 Eu01 C14_3 154.9(3) . . ?
N22_2 Eu01 C14_3 80.4(3) . . ?
N16_6 Eu01 C14_3 142.1(3) . . ?
N16_2 Eu01 C14_3 85.9(3) . . ?
C14_6 Eu01 C14_3 95.6(3) . . ?
O15_1 Eu02 O15_5 81.9(3) . . ?
O15_1 Eu02 O15_4 82.1(3) . . ?
O15_5 Eu02 O15_4 79.0(2) . . ?
O15_1 Eu02 N16_1 63.8(2) . . ?
O15_5 Eu02 N16_1 140.4(2) . . ?
O15_4 Eu02 N16_1 77.4(2) . . ?
O15_1 Eu02 N22_4 145.1(3) . . ?
O15_5 Eu02 N22_4 86.0(3) . . ?
O15_4 Eu02 N22_4 127.4(3) . . ?
N16_1 Eu02 N22_4 133.5(3) . . ?
O15_1 Eu02 N16_4 140.5(2) . . ?
O15_5 Eu02 N16_4 73.2(2) . . ?
O15_4 Eu02 N16_4 63.5(2) . . ?
N16_1 Eu02 N16_4 121.6(2) . . ?
N22_4 Eu02 N16_4 63.9(3) . . ?
O15_1 Eu02 N22_1 127.7(3) . . ?
O15_5 Eu02 N22_1 144.4(3) . . ?
O15_4 Eu02 N22_1 85.7(3) . . ?
N16_1 Eu02 N22_1 64.0(2) . . ?
N22_4 Eu02 N22_1 78.1(3) . . ?
N16_4 Eu02 N22_1 71.2(3) . . ?
O15_1 Eu02 N16_5 72.9(2) . . ?
O15_5 Eu02 N16_5 64.7(2) . . ?
O15_4 Eu02 N16_5 138.0(2) . . ?
N16_1 Eu02 N16_5 118.0(2) . . ?
N22_4 Eu02 N16_5 72.3(3) . . ?
N16_4 Eu02 N16_5 120.1(2) . . ?
N22_1 Eu02 N16_5 136.2(2) . . ?
O15_1 Eu02 N22_5 83.9(3) . . ?
O15_5 Eu02 N22_5 126.7(2) . . ?
O15_4 Eu02 N22_5 148.4(3) . . ?
N16_1 Eu02 N22_5 71.0(2) . . ?
N22_4 Eu02 N22_5 77.5(3) . . ?
N16_4 Eu02 N22_5 135.7(3) . . ?
N22_1 Eu02 N22_5 80.7(3) . . ?
N16_5 Eu02 N22_5 62.0(2) . . ?
O15_1 Eu02 C14_1 18.2(3) . . ?
O15_5 Eu02 C14_1 99.4(3) . . ?
O15_4 Eu02 C14_1 80.6(3) . . ?
N16_1 Eu02 C14_1 45.6(3) . . ?
N22_4 Eu02 C14_1 152.0(3) . . ?
N16_4 Eu02 C14_1 144.0(3) . . ?
N22_1 Eu02 C14_1 109.6(3) . . ?
N16_5 Eu02 C14_1 85.1(3) . . ?
N22_5 Eu02 C14_1 77.4(3) . . ?
C2_1 C1_1 C6_1 120.0 . . ?
C2_1 C1_1 C11_1 117.8(10) . . ?
C6_1 C1_1 C11_1 122.2(10) . . ?
C1_1 C2_1 C3_1 120.0 . . ?
C1_1 C2_1 H2_1 120.0 . . ?
C3_1 C2_1 H2_1 120.0 . . ?
C4_1 C3_1 C2_1 120.0 . . ?
C4_1 C3_1 H3_1 120.0 . . ?
C2_1 C3_1 H3_1 120.0 . . ?
C3_1 C4_1 C5_1 120.0 . . ?
C3_1 C4_1 H4_1 120.0 . . ?
C5_1 C4_1 H4_1 120.0 . . ?
C6_1 C5_1 C4_1 120.0 . . ?
C6_1 C5_1 C10_1 120.0 . . ?
C4_1 C5_1 C10_1 120.0 . . ?
C5_1 C6_1 C7_1 120.0 . . ?
C5_1 C6_1 C1_1 120.0 . . ?
C7_1 C6_1 C1_1 120.0 . . ?
C8_1 C7_1 C6_1 120.0 . . ?
C8_1 C7_1 H7_1 120.0 . . ?
C6_1 C7_1 H7_1 120.0 . . ?
C7_1 C8_1 C9_1 120.0 . . ?
C7_1 C8_1 H8_1 120.0 . . ?
C9_1 C8_1 H8_1 120.0 . . ?
C10_1 C9_1 C8_1 120.0 . . ?
C10_1 C9_1 H9_1 120.0 . . ?
C8_1 C9_1 H9_1 120.0 . . ?
C9_1 C10_1 C5_1 120.0 . . ?
C9_1 C10_1 H10_1 120.0 . . ?
C5_1 C10_1 H10_1 120.0 . . ?
C1_1 C11_1 N13_1 119.0(15) . . ?
C1_1 C11_1 C12_1 100.9(16) . . ?
N13_1 C11_1 C12_1 107.9(16) . . ?
C1_1 C11_1 H11_1 109.5 . . ?
N13_1 C11_1 H11_1 109.5 . . ?
C12_1 C11_1 H11_1 109.5 . . ?
C11_1 C12_1 H12A_1 109.5 . . ?
C11_1 C12_1 H12B_1 109.5 . . ?
H12A_1 C12_1 H12B_1 109.5 . . ?
C11_1 C12_1 H12C_1 109.5 . . ?
H12A_1 C12_1 H12C_1 109.5 . . ?
H12B_1 C12_1 H12C_1 109.5 . . ?
C14_1 N13_1 C11_1 114.4(13) . . ?
C14_1 N13_1 H13_1 122.8 . . ?
C11_1 N13_1 H13_1 122.8 . . ?
O15_1 C14_1 N13_1 121.8(12) . . ?
O15_1 C14_1 C17_1 123.0(10) . . ?
N13_1 C14_1 C17_1 115.2(12) . . ?
O15_1 C14_1 Eu02 36.6(5) . . ?
N13_1 C14_1 Eu02 158.2(10) . . ?
C17_1 C14_1 Eu02 86.6(6) . . ?
C14_1 O15_1 Eu02 125.2(7) . . ?
C17_1 N16_1 C21_1 120.0 . . ?
C17_1 N16_1 Eu02 117.1(3) . . ?
C21_1 N16_1 Eu02 122.9(3) . . ?
N16_1 C17_1 C18_1 120.0 . . ?
N16_1 C17_1 C14_1 110.7(7) . . ?
C18_1 C17_1 C14_1 129.3(7) . . ?
C19_1 C18_1 C17_1 120.0 . . ?
C19_1 C18_1 H18_1 120.0 . . ?
C17_1 C18_1 H18_1 120.0 . . ?
C20_1 C19_1 C18_1 120.0 . . ?
C20_1 C19_1 H19_1 120.0 . . ?
C18_1 C19_1 H19_1 120.0 . . ?
C19_1 C20_1 C21_1 120.0 . . ?
C19_1 C20_1 H20_1 120.0 . . ?
C21_1 C20_1 H20_1 120.0 . . ?
C20_1 C21_1 N16_1 120.0 . . ?
C20_1 C21_1 C26_1 126.8(6) . . ?
N16_1 C21_1 C26_1 113.2(6) . . ?
N23_1 N22_1 C26_1 112.7(8) . . ?
N23_1 N22_1 Eu02 129.2(6) . . ?
C26_1 N22_1 Eu02 118.0(7) . . ?
N22_1 N23_1 N24_1 104.3(9) . . ?
C25_1 N24_1 N23_1 110.9(9) . . ?
C25_1 N24_1 C27_1 130.5(10) . . ?
N23_1 N24_1 C27_1 118.5(10) . . ?
N24_1 C25_1 C26_1 104.5(10) . . ?
N24_1 C25_1 H25_1 127.8 . . ?
C26_1 C25_1 H25_1 127.8 . . ?
N22_1 C26_1 C25_1 107.4(10) . . ?
N22_1 C26_1 C21_1 121.7(8) . . ?
C25_1 C26_1 C21_1 130.2(10) . . ?
C32_1 C27_1 C28_1 120.8(12) . . ?
C32_1 C27_1 N24_1 118.6(14) . . ?
C28_1 C27_1 N24_1 120.6(10) . . ?
C29_1 C28_1 C27_1 117.9(12) . . ?
C29_1 C28_1 H28_1 121.1 . . ?
C27_1 C28_1 H28_1 121.1 . . ?
C28_1 C29_1 C30_1 125.1(15) . . ?
C28_1 C29_1 H29_1 117.4 . . ?
C30_1 C29_1 H29_1 117.4 . . ?
C29_1 C30_1 N24_2 124.8(13) . . ?
C29_1 C30_1 C31_1 114.3(13) . . ?
N24_2 C30_1 C31_1 120.2(11) . . ?
C32_1 C31_1 C30_1 118.8(12) . . ?
C32_1 C31_1 H31_1 120.6 . . ?
C30_1 C31_1 H31_1 120.6 . . ?
C27_1 C32_1 C31_1 122.9(15) . . ?
C27_1 C32_1 H32_1 118.6 . . ?
C31_1 C32_1 H32_1 118.6 . . ?
C2_2 C1_2 C6_2 120.0 . . ?
C2_2 C1_2 C11_2 120.7(11) . . ?
C6_2 C1_2 C11_2 118.9(11) . . ?
C3_2 C2_2 C1_2 120.0 . . ?
C3_2 C2_2 H2_2 120.0 . . ?
C1_2 C2_2 H2_2 120.0 . . ?
C2_2 C3_2 C4_2 120.0 . . ?
C2_2 C3_2 H3_2 120.0 . . ?
C4_2 C3_2 H3_2 120.0 . . ?
C5_2 C4_2 C3_2 120.0 . . ?
C5_2 C4_2 H4_2 120.0 . . ?
C3_2 C4_2 H4_2 120.0 . . ?
C4_2 C5_2 C6_2 120.0 . . ?
C4_2 C5_2 C10_2 120.0 . . ?
C6_2 C5_2 C10_2 120.0 . . ?
C5_2 C6_2 C7_2 120.0 . . ?
C5_2 C6_2 C1_2 120.0 . . ?
C7_2 C6_2 C1_2 120.0 . . ?
C8_2 C7_2 C6_2 120.0 . . ?
C8_2 C7_2 H7_2 120.0 . . ?
C6_2 C7_2 H7_2 120.0 . . ?
C7_2 C8_2 C9_2 120.0 . . ?
C7_2 C8_2 H8_2 120.0 . . ?
C9_2 C8_2 H8_2 120.0 . . ?
C8_2 C9_2 C10_2 120.0 . . ?
C8_2 C9_2 H9_2 120.0 . . ?
C10_2 C9_2 H9_2 120.0 . . ?
C9_2 C10_2 C5_2 120.0 . . ?
C9_2 C10_2 H10_2 120.0 . . ?
C5_2 C10_2 H10_2 120.0 . . ?
C1_2 C11_2 N13_2 110.1(13) . . ?
C1_2 C11_2 C12_2 110.5(15) . . ?
N13_2 C11_2 C12_2 105.3(13) . . ?
C1_2 C11_2 H11_2 110.2 . . ?
N13_2 C11_2 H11_2 110.2 . . ?
C12_2 C11_2 H11_2 110.2 . . ?
C11_2 C12_2 H12A_2 109.5 . . ?
C11_2 C12_2 H12B_2 109.5 . . ?
H12A_2 C12_2 H12B_2 109.5 . . ?
C11_2 C12_2 H12C_2 109.5 . . ?
H12A_2 C12_2 H12C_2 109.5 . . ?
H12B_2 C12_2 H12C_2 109.5 . . ?
C14_2 N13_2 C11_2 121.1(11) . . ?
C14_2 N13_2 H13_2 119.5 . . ?
C11_2 N13_2 H13_2 119.5 . . ?
N13_2 C14_2 O15_2 116.9(10) . . ?
N13_2 C14_2 C17_2 123.1(11) . . ?
O15_2 C14_2 C17_2 120.0(10) . . ?
C14_2 O15_2 Eu01 126.5(6) . . ?
C17_2 N16_2 C21_2 120.0 . . ?
C17_2 N16_2 Eu01 118.7(3) . . ?
C21_2 N16_2 Eu01 121.2(3) . . ?
C18_2 C17_2 N16_2 120.0 . . ?
C18_2 C17_2 C14_2 128.0(7) . . ?
N16_2 C17_2 C14_2 111.9(7) . . ?
C17_2 C18_2 C19_2 120.0 . . ?
C17_2 C18_2 H18_2 120.0 . . ?
C19_2 C18_2 H18_2 120.0 . . ?
C20_2 C19_2 C18_2 120.0 . . ?
C20_2 C19_2 H19_2 120.0 . . ?
C18_2 C19_2 H19_2 120.0 . . ?
C21_2 C20_2 C19_2 120.0 . . ?
C21_2 C20_2 H20_2 120.0 . . ?
C19_2 C20_2 H20_2 120.0 . . ?
C20_2 C21_2 N16_2 120.0 . . ?
C20_2 C21_2 C26_2 125.2(6) . . ?
N16_2 C21_2 C26_2 114.8(6) . . ?
N23_2 N22_2 C26_2 107.0(8) . . ?
N23_2 N22_2 Eu01 132.0(7) . . ?
C26_2 N22_2 Eu01 120.9(7) . . ?
N22_2 N23_2 N24_2 109.6(9) . . ?
N23_2 N24_2 C25_2 110.7(9) . . ?
N23_2 N24_2 C30_1 122.4(11) . . ?
C25_2 N24_2 C30_1 126.8(10) . . ?
C26_2 C25_2 N24_2 102.6(11) . . ?
C26_2 C25_2 H25_2 128.7 . . ?
N24_2 C25_2 H25_2 128.7 . . ?
C25_2 C26_2 N22_2 109.6(11) . . ?
C25_2 C26_2 C21_2 131.2(11) . . ?
N22_2 C26_2 C21_2 118.9(8) . . ?
C2_3 C1_3 C6_3 120.0 . . ?
C2_3 C1_3 C11_3 116.8(11) . . ?
C6_3 C1_3 C11_3 123.2(11) . . ?
C1_3 C2_3 C3_3 120.0 . . ?
C1_3 C2_3 H2_3 120.0 . . ?
C3_3 C2_3 H2_3 120.0 . . ?
C4_3 C3_3 C2_3 120.0 . . ?
C4_3 C3_3 H3_3 120.0 . . ?
C2_3 C3_3 H3_3 120.0 . . ?
C3_3 C4_3 C5_3 120.0 . . ?
C3_3 C4_3 H4_3 120.0 . . ?
C5_3 C4_3 H4_3 120.0 . . ?
C6_3 C5_3 C4_3 120.0 . . ?
C6_3 C5_3 C10_3 120.0 . . ?
C4_3 C5_3 C10_3 120.0 . . ?
C5_3 C6_3 C7_3 120.0 . . ?
C5_3 C6_3 C1_3 120.0 . . ?
C7_3 C6_3 C1_3 120.0 . . ?
C6_3 C7_3 C8_3 120.0 . . ?
C6_3 C7_3 H7_3 120.0 . . ?
C8_3 C7_3 H7_3 120.0 . . ?
C9_3 C8_3 C7_3 120.0 . . ?
C9_3 C8_3 H8_3 120.0 . . ?
C7_3 C8_3 H8_3 120.0 . . ?
C8_3 C9_3 C10_3 120.0 . . ?
C8_3 C9_3 H9_3 120.0 . . ?
C10_3 C9_3 H9_3 120.0 . . ?
C9_3 C10_3 C5_3 120.0 . . ?
C9_3 C10_3 H10_3 120.0 . . ?
C5_3 C10_3 H10_3 120.0 . . ?
N13_3 C11_3 C12_3 102.1(17) . . ?
N13_3 C11_3 C1_3 112.6(15) . . ?
C12_3 C11_3 C1_3 118.6(16) . . ?
N13_3 C11_3 H11_3 107.7 . . ?
C12_3 C11_3 H11_3 107.7 . . ?
C1_3 C11_3 H11_3 107.7 . . ?
C11_3 C12_3 H12A_3 109.5 . . ?
C11_3 C12_3 H12B_3 109.5 . . ?
H12A_3 C12_3 H12B_3 109.5 . . ?
C11_3 C12_3 H12C_3 109.5 . . ?
H12A_3 C12_3 H12C_3 109.5 . . ?
H12B_3 C12_3 H12C_3 109.5 . . ?
C14_3 N13_3 C11_3 118.3(13) . . ?
C14_3 N13_3 H13_3 120.8 . . ?
C11_3 N13_3 H13_3 120.8 . . ?
O15_3 C14_3 N13_3 120.8(15) . . ?
O15_3 C14_3 C17_3 119.9(12) . . ?
N13_3 C14_3 C17_3 119.2(13) . . ?
O15_3 C14_3 Eu01 36.1(7) . . ?
N13_3 C14_3 Eu01 156.8(12) . . ?
C17_3 C14_3 Eu01 83.8(7) . . ?
C14_3 O15_3 Eu01 127.0(9) . . ?
C17_3 N16_3 C21_3 120.0 . . ?
C17_3 N16_3 Eu01 117.7(4) . . ?
C21_3 N16_3 Eu01 122.1(4) . . ?
N16_3 C17_3 C18_3 120.0 . . ?
N16_3 C17_3 C14_3 111.6(8) . . ?
C18_3 C17_3 C14_3 128.4(8) . . ?
C17_3 C18_3 C19_3 120.0 . . ?
C17_3 C18_3 H18_3 120.0 . . ?
C19_3 C18_3 H18_3 120.0 . . ?
C20_3 C19_3 C18_3 120.0 . . ?
C20_3 C19_3 H19_3 120.0 . . ?
C18_3 C19_3 H19_3 120.0 . . ?
C19_3 C20_3 C21_3 120.0 . . ?
C19_3 C20_3 H20_3 120.0 . . ?
C21_3 C20_3 H20_3 120.0 . . ?
C26_3 C21_3 C20_3 126.9(8) . . ?
C26_3 C21_3 N16_3 112.7(8) . . ?
C20_3 C21_3 N16_3 120.0 . . ?
C26_3 N22_3 N23_3 113.2(10) . . ?
C26_3 N22_3 Eu01 118.0(8) . . ?
N23_3 N22_3 Eu01 128.7(7) . . ?
N24_3 N23_3 N22_3 104.3(10) . . ?
C25_3 N24_3 N23_3 113.3(11) . . ?
C25_3 N24_3 C27_3 127.7(13) . . ?
N23_3 N24_3 C27_3 118.4(13) . . ?
N24_3 C25_3 C26_3 107.2(11) . . ?
N24_3 C25_3 H25_3 126.4 . . ?
C26_3 C25_3 H25_3 126.4 . . ?
C21_3 C26_3 N22_3 124.3(11) . . ?
C21_3 C26_3 C25_3 134.0(12) . . ?
N22_3 C26_3 C25_3 101.6(12) . . ?
C28_3 C27_3 C29_3 122.1(9) . . ?
C28_3 C27_3 N24_3 119.8(14) . . ?
C29_3 C27_3 N24_3 118.0(14) . . ?
C27_3 C28_3 C29_3 118.5(9) . 3_656 ?
C27_3 C28_3 H28_3 120.7 . . ?
C29_3 C28_3 H28_3 120.7 3_656 . ?
C27_3 C29_3 C28_3 119.2(9) . 3_656 ?
C27_3 C29_3 H29_3 120.4 . . ?
C28_3 C29_3 H29_3 120.4 3_656 . ?
C2_4 C1_4 C6_4 120.0 . . ?
C2_4 C1_4 C11_4 121.0(9) . . ?
C6_4 C1_4 C11_4 118.4(9) . . ?
C3_4 C2_4 C1_4 120.0 . . ?
C3_4 C2_4 H2_4 120.0 . . ?
C1_4 C2_4 H2_4 120.0 . . ?
C2_4 C3_4 C4_4 120.0 . . ?
C2_4 C3_4 H3_4 120.0 . . ?
C4_4 C3_4 H3_4 120.0 . . ?
C3_4 C4_4 C5_4 120.0 . . ?
C3_4 C4_4 H4_4 120.0 . . ?
C5_4 C4_4 H4_4 120.0 . . ?
C6_4 C5_4 C4_4 120.0 . . ?
C6_4 C5_4 C10_4 120.0 . . ?
C4_4 C5_4 C10_4 120.0 . . ?
C5_4 C6_4 C7_4 120.0 . . ?
C5_4 C6_4 C1_4 120.0 . . ?
C7_4 C6_4 C1_4 120.0 . . ?
C8_4 C7_4 C6_4 120.0 . . ?
C8_4 C7_4 H7_4 120.0 . . ?
C6_4 C7_4 H7_4 120.0 . . ?
C9_4 C8_4 C7_4 120.0 . . ?
C9_4 C8_4 H8_4 120.0 . . ?
C7_4 C8_4 H8_4 120.0 . . ?
C8_4 C9_4 C10_4 120.0 . . ?
C8_4 C9_4 H9_4 120.0 . . ?
C10_4 C9_4 H9_4 120.0 . . ?
C9_4 C10_4 C5_4 120.0 . . ?
C9_4 C10_4 H10_4 120.0 . . ?
C5_4 C10_4 H10_4 120.0 . . ?
N13_4 C11_4 C12_4 101.2(12) . . ?
N13_4 C11_4 C1_4 105.9(11) . . ?
C12_4 C11_4 C1_4 110.3(11) . . ?
N13_4 C11_4 H11_4 112.9 . . ?
C12_4 C11_4 H11_4 112.9 . . ?
C1_4 C11_4 H11_4 112.9 . . ?
C11_4 C12_4 H12A_4 109.5 . . ?
C11_4 C12_4 H12B_4 109.5 . . ?
H12A_4 C12_4 H12B_4 109.5 . . ?
C11_4 C12_4 H12C_4 109.5 . . ?
H12A_4 C12_4 H12C_4 109.5 . . ?
H12B_4 C12_4 H12C_4 109.5 . . ?
C14_4 N13_4 C11_4 120.2(11) . . ?
C14_4 N13_4 H13_4 119.9 . . ?
C11_4 N13_4 H13_4 119.9 . . ?
O15_4 C14_4 N13_4 116.2(12) . . ?
O15_4 C14_4 C17_4 120.3(10) . . ?
N13_4 C14_4 C17_4 122.9(12) . . ?
C14_4 O15_4 Eu02 124.9(7) . . ?
C17_4 N16_4 C21_4 120.0 . . ?
C17_4 N16_4 Eu02 116.7(4) . . ?
C21_4 N16_4 Eu02 122.4(3) . . ?
C14_4 C17_4 N16_4 113.7(7) . . ?
C14_4 C17_4 C18_4 126.3(7) . . ?
N16_4 C17_4 C18_4 120.0 . . ?
C19_4 C18_4 C17_4 120.0 . . ?
C19_4 C18_4 H18_4 120.0 . . ?
C17_4 C18_4 H18_4 120.0 . . ?
C18_4 C19_4 C20_4 120.0 . . ?
C18_4 C19_4 H19_4 120.0 . . ?
C20_4 C19_4 H19_4 120.0 . . ?
C21_4 C20_4 C19_4 120.0 . . ?
C21_4 C20_4 H20_4 120.0 . . ?
C19_4 C20_4 H20_4 120.0 . . ?
C20_4 C21_4 N16_4 120.0 . . ?
C20_4 C21_4 C26_4 127.7(7) . . ?
N16_4 C21_4 C26_4 112.2(7) . . ?
N23_4 N22_4 C26_4 108.9(9) . . ?
N23_4 N22_4 Eu02 132.1(7) . . ?
C26_4 N22_4 Eu02 118.8(7) . . ?
N22_4 N23_4 N24_4 106.3(9) . . ?
C25_4 N24_4 N23_4 114.9(10) . . ?
C25_4 N24_4 C27_4 126.3(11) . . ?
N23_4 N24_4 C27_4 118.8(10) . . ?
N24_4 C25_4 C26_4 102.5(12) . . ?
N24_4 C25_4 H25_4 128.7 . . ?
C26_4 C25_4 H25_4 128.7 . . ?
N22_4 C26_4 C25_4 107.1(11) . . ?
N22_4 C26_4 C21_4 122.1(9) . . ?
C25_4 C26_4 C21_4 130.6(11) . . ?
C28_4 C27_4 C29_4 120.5(9) . . ?
C28_4 C27_4 N24_4 121.2(11) . . ?
C29_4 C27_4 N24_4 118.1(12) . . ?
C27_4 C28_4 C29_4 120.2(8) . 3_656 ?
C27_4 C28_4 H28_4 119.9 . . ?
C29_4 C28_4 H28_4 119.9 3_656 . ?
C28_4 C29_4 C27_4 119.2(8) 3_656 . ?
C28_4 C29_4 H29_4 120.4 3_656 . ?
C27_4 C29_4 H29_4 120.4 . . ?
C2_5 C1_5 C6_5 120.0 . . ?
C2_5 C1_5 C11_5 115.5(12) . . ?
C6_5 C1_5 C11_5 124.3(12) . . ?
C3_5 C2_5 C1_5 120.0 . . ?
C3_5 C2_5 H2_5 120.0 . . ?
C1_5 C2_5 H2_5 120.0 . . ?
C4_5 C3_5 C2_5 120.0 . . ?
C4_5 C3_5 H3_5 120.0 . . ?
C2_5 C3_5 H3_5 120.0 . . ?
C3_5 C4_5 C5_5 120.0 . . ?
C3_5 C4_5 H4_5 120.0 . . ?
C5_5 C4_5 H4_5 120.0 . . ?
C6_5 C5_5 C4_5 120.0 . . ?
C6_5 C5_5 C10_5 120.0 . . ?
C4_5 C5_5 C10_5 120.0 . . ?
C5_5 C6_5 C7_5 120.0 . . ?
C5_5 C6_5 C1_5 120.0 . . ?
C7_5 C6_5 C1_5 120.0 . . ?
C8_5 C7_5 C6_5 120.0 . . ?
C8_5 C7_5 H7_5 120.0 . . ?
C6_5 C7_5 H7_5 120.0 . . ?
C7_5 C8_5 C9_5 120.0 . . ?
C7_5 C8_5 H8_5 120.0 . . ?
C9_5 C8_5 H8_5 120.0 . . ?
C10_5 C9_5 C8_5 120.0 . . ?
C10_5 C9_5 H9_5 120.0 . . ?
C8_5 C9_5 H9_5 120.0 . . ?
C9_5 C10_5 C5_5 120.0 . . ?
C9_5 C10_5 H10_5 120.0 . . ?
C5_5 C10_5 H10_5 120.0 . . ?
C12_5 C11_5 C1_5 112.2(17) . . ?
C12_5 C11_5 N13_5 105.7(15) . . ?
C1_5 C11_5 N13_5 117.1(14) . . ?
C12_5 C11_5 H11_5 107.1 . . ?
C1_5 C11_5 H11_5 107.1 . . ?
N13_5 C11_5 H11_5 107.1 . . ?
C11_5 C12_5 H12A_5 109.5 . . ?
C11_5 C12_5 H12B_5 109.5 . . ?
H12A_5 C12_5 H12B_5 109.5 . . ?
C11_5 C12_5 H12C_5 109.5 . . ?
H12A_5 C12_5 H12C_5 109.5 . . ?
H12B_5 C12_5 H12C_5 109.5 . . ?
C14_5 N13_5 C11_5 119.0(11) . . ?
C14_5 N13_5 H13_5 120.5 . . ?
C11_5 N13_5 H13_5 120.5 . . ?
N13_5 C14_5 O15_5 120.4(10) . . ?
N13_5 C14_5 C17_5 120.0(10) . . ?
O15_5 C14_5 C17_5 119.5(7) . . ?
C14_5 O15_5 Eu02 125.7(6) . . ?
C17_5 N16_5 C21_5 120.0 . . ?
C17_5 N16_5 Eu02 117.3(3) . . ?
C21_5 N16_5 Eu02 122.3(3) . . ?
N16_5 C17_5 C18_5 120.0 . . ?
N16_5 C17_5 C14_5 112.7(5) . . ?
C18_5 C17_5 C14_5 127.0(5) . . ?
C19_5 C18_5 C17_5 120.0 . . ?
C19_5 C18_5 H18_5 120.0 . . ?
C17_5 C18_5 H18_5 120.0 . . ?
C18_5 C19_5 C20_5 120.0 . . ?
C18_5 C19_5 H19_5 120.0 . . ?
C20_5 C19_5 H19_5 120.0 . . ?
C21_5 C20_5 C19_5 120.0 . . ?
C21_5 C20_5 H20_5 120.0 . . ?
C19_5 C20_5 H20_5 120.0 . . ?
C20_5 C21_5 N16_5 120.0 . . ?
C20_5 C21_5 C26_5 128.3(5) . . ?
N16_5 C21_5 C26_5 111.7(5) . . ?
C26_5 N22_5 N23_5 114.5(7) . . ?
C26_5 N22_5 Eu02 119.2(5) . . ?
N23_5 N22_5 Eu02 126.4(6) . . ?
N22_5 N23_5 N24_5 102.8(7) . . ?
C25_5 N24_5 N23_5 113.2(7) . . ?
C25_5 N24_5 C30_6 131(4) . 3_656 ?
N23_5 N24_5 C30_6 115(4) . 3_656 ?
N24_5 C25_5 C26_5 105.6(10) . . ?
N24_5 C25_5 H25_5 127.2 . . ?
C26_5 C25_5 H25_5 127.2 . . ?
N22_5 C26_5 C21_5 124.3(7) . . ?
N22_5 C26_5 C25_5 103.6(8) . . ?
C21_5 C26_5 C25_5 131.9(9) . . ?
C2_6 C1_6 C6_6 120.0 . . ?
C2_6 C1_6 C11_6 117.7(15) . . ?
C6_6 C1_6 C11_6 120.4(14) . . ?
C1_6 C2_6 C3_6 120.0 . . ?
C1_6 C2_6 H2_6 120.0 . . ?
C3_6 C2_6 H2_6 120.0 . . ?
C4_6 C3_6 C2_6 120.0 . . ?
C4_6 C3_6 H3_6 120.0 . . ?
C2_6 C3_6 H3_6 120.0 . . ?
C3_6 C4_6 C5_6 120.0 . . ?
C3_6 C4_6 H4_6 120.0 . . ?
C5_6 C4_6 H4_6 120.0 . . ?
C6_6 C5_6 C4_6 120.0 . . ?
C6_6 C5_6 C10_6 120.0 . . ?
C4_6 C5_6 C10_6 120.0 . . ?
C7_6 C6_6 C5_6 120.0 . . ?
C7_6 C6_6 C1_6 120.0 . . ?
C5_6 C6_6 C1_6 120.0 . . ?
C6_6 C7_6 C8_6 120.0 . . ?
C6_6 C7_6 H7_6 120.0 . . ?
C8_6 C7_6 H7_6 120.0 . . ?
C7_6 C8_6 C9_6 120.0 . . ?
C7_6 C8_6 H8_6 120.0 . . ?
C9_6 C8_6 H8_6 120.0 . . ?
C10_6 C9_6 C8_6 120.0 . . ?
C10_6 C9_6 H9_6 120.0 . . ?
C8_6 C9_6 H9_6 120.0 . . ?
C9_6 C10_6 C5_6 120.0 . . ?
C9_6 C10_6 H10_6 120.0 . . ?
C5_6 C10_6 H10_6 120.0 . . ?
C1_6 C11_6 C12_6 126.1(17) . . ?
C1_6 C11_6 N13_6 112.3(16) . . ?
C12_6 C11_6 N13_6 104.2(14) . . ?
C1_6 C11_6 H11_6 104.0 . . ?
C12_6 C11_6 H11_6 104.0 . . ?
N13_6 C11_6 H11_6 104.0 . . ?
C11_6 C12_6 H12A_6 109.5 . . ?
C11_6 C12_6 H12B_6 109.5 . . ?
H12A_6 C12_6 H12B_6 109.5 . . ?
C11_6 C12_6 H12C_6 109.5 . . ?
H12A_6 C12_6 H12C_6 109.5 . . ?
H12B_6 C12_6 H12C_6 109.5 . . ?
C14_6 N13_6 C11_6 113.9(11) . . ?
C14_6 N13_6 H13_6 123.1 . . ?
C11_6 N13_6 H13_6 123.1 . . ?
O15_6 C14_6 N13_6 125.4(11) . . ?
O15_6 C14_6 C17_6 121.6(7) . . ?
N13_6 C14_6 C17_6 112.9(10) . . ?
O15_6 C14_6 Eu01 35.5(4) . . ?
N13_6 C14_6 Eu01 160.7(9) . . ?
C17_6 C14_6 Eu01 86.1(4) . . ?
C14_6 O15_6 Eu01 127.5(6) . . ?
C17_6 N16_6 C21_6 120.0 . . ?
C17_6 N16_6 Eu01 117.4(3) . . ?
C21_6 N16_6 Eu01 122.6(3) . . ?
C18_6 C17_6 N16_6 120.0 . . ?
C18_6 C17_6 C14_6 130.2(5) . . ?
N16_6 C17_6 C14_6 109.8(5) . . ?
C17_6 C18_6 C19_6 120.0 . . ?
C17_6 C18_6 H18_6 120.0 . . ?
C19_6 C18_6 H18_6 120.0 . . ?
C18_6 C19_6 C20_6 120.0 . . ?
C18_6 C19_6 H19_6 120.0 . . ?
C20_6 C19_6 H19_6 120.0 . . ?
C21_6 C20_6 C19_6 120.0 . . ?
C21_6 C20_6 H20_6 120.0 . . ?
C19_6 C20_6 H20_6 120.0 . . ?
C20_6 C21_6 N16_6 120.0 . . ?
C20_6 C21_6 C26_6 127.3(6) . . ?
N16_6 C21_6 C26_6 112.6(6) . . ?
N23_6 N22_6 C26_6 109.8(7) . . ?
N23_6 N22_6 Eu01 129.9(6) . . ?
C26_6 N22_6 Eu01 120.3(5) . . ?
N24_6 N23_6 N22_6 105.3(7) . . ?
N23_6 N24_6 C25_6 113.7(7) . . ?
N23_6 N24_6 C27_6 118.5(7) . . ?
C25_6 N24_6 C27_6 127.8(8) . . ?
N24_6 C25_6 C26_6 105.3(9) . . ?
N24_6 C25_6 H25_6 127.4 . . ?
C26_6 C25_6 H25_6 127.4 . . ?
N22_6 C26_6 C25_6 105.9(8) . . ?
N22_6 C26_6 C21_6 121.6(8) . . ?
C25_6 C26_6 C21_6 132.5(10) . . ?
C28_6 C27_6 C32_6 120.0 . . ?
C28_6 C27_6 N24_6 120.6(6) . . ?
C32_6 C27_6 N24_6 119.3(6) . . ?
C29_6 C28_6 C27_6 120.0 . . ?
C29_6 C28_6 H28_6 120.0 . . ?
C27_6 C28_6 H28_6 120.0 . . ?
C28_6 C29_6 C30_6 120.0 . . ?
C28_6 C29_6 H29_6 120.0 . . ?
C30_6 C29_6 H29_6 120.0 . . ?
C31_6 C30_6 C29_6 120.0 . . ?
C31_6 C30_6 N24_5 122.0(5) . 3_656 ?
C29_6 C30_6 N24_5 118.0(5) . 3_656 ?
C30_6 C31_6 C32_6 120.0 . . ?
C30_6 C31_6 H31_6 120.0 . . ?
C32_6 C31_6 H31_6 120.0 . . ?
C31_6 C32_6 C27_6 120.0 . . ?
C31_6 C32_6 H32_6 120.0 . . ?
C27_6 C32_6 H32_6 120.0 . . ?

loop_
_geom_bond_atom_site_label_1
_geom_bond_atom_site_label_2
_geom_bond_distance
_geom_bond_site_symmetry_2
_geom_bond_publ_flag
Eu01 O15_6 2.347(6) . ?
Eu01 O15_2 2.366(7) . ?
Eu01 O15_3 2.390(7) . ?
Eu01 N22_3 2.523(10) . ?
Eu01 N16_3 2.541(6) . ?
Eu01 N22_6 2.542(7) . ?
Eu01 N22_2 2.563(8) . ?
Eu01 N16_6 2.574(4) . ?
Eu01 N16_2 2.579(5) . ?
Eu01 C14_6 3.204(10) . ?
Eu01 C14_3 3.240(15) . ?
Eu02 O15_1 2.328(6) . ?
Eu02 O15_5 2.347(6) . ?
Eu02 O15_4 2.363(7) . ?
Eu02 N16_1 2.544(5) . ?
Eu02 N22_4 2.558(10) . ?
Eu02 N16_4 2.569(5) . ?
Eu02 N22_1 2.581(7) . ?
Eu02 N16_5 2.588(4) . ?
Eu02 N22_5 2.593(7) . ?
Eu02 C14_1 3.189(14) . ?
C1_1 C2_1 1.3900 . ?
C1_1 C6_1 1.3900 . ?
C1_1 C11_1 1.48(2) . ?
C2_1 C3_1 1.3900 . ?
C2_1 H2_1 0.9300 . ?
C3_1 C4_1 1.3900 . ?
C3_1 H3_1 0.9300 . ?
C4_1 C5_1 1.3900 . ?
C4_1 H4_1 0.9300 . ?
C5_1 C6_1 1.3900 . ?
C5_1 C10_1 1.3900 . ?
C6_1 C7_1 1.3900 . ?
C7_1 C8_1 1.3900 . ?
C7_1 H7_1 0.9300 . ?
C8_1 C9_1 1.3900 . ?
C8_1 H8_1 0.9300 . ?
C9_1 C10_1 1.3900 . ?
C9_1 H9_1 0.9300 . ?
C10_1 H10_1 0.9300 . ?
C11_1 N13_1 1.48(2) . ?
C11_1 C12_1 1.64(3) . ?
C11_1 H11_1 0.9800 . ?
C12_1 H12A_1 0.9600 . ?
C12_1 H12B_1 0.9600 . ?
C12_1 H12C_1 0.9600 . ?
N13_1 C14_1 1.393(16) . ?
N13_1 H13_1 0.8600 . ?
C14_1 O15_1 1.217(15) . ?
C14_1 C17_1 1.408(14) . ?
N16_1 C17_1 1.3900 . ?
N16_1 C21_1 1.3900 . ?
C17_1 C18_1 1.3900 . ?
C18_1 C19_1 1.3900 . ?
C18_1 H18_1 0.9300 . ?
C19_1 C20_1 1.3900 . ?
C19_1 H19_1 0.9300 . ?
C20_1 C21_1 1.3900 . ?
C20_1 H20_1 0.9300 . ?
C21_1 C26_1 1.447(13) . ?
N22_1 N23_1 1.270(12) . ?
N22_1 C26_1 1.364(13) . ?
N23_1 N24_1 1.405(12) . ?
N24_1 C25_1 1.348(15) . ?
N24_1 C27_1 1.459(15) . ?
C25_1 C26_1 1.366(14) . ?
C25_1 H25_1 0.9300 . ?
C27_1 C32_1 1.283(16) . ?
C27_1 C28_1 1.38(2) . ?
C28_1 C29_1 1.339(19) . ?
C28_1 H28_1 0.9300 . ?
C29_1 C30_1 1.351(17) . ?
C29_1 H29_1 0.9300 . ?
C30_1 N24_2 1.370(16) . ?
C30_1 C31_1 1.45(2) . ?
C31_1 C32_1 1.36(2) . ?
C31_1 H31_1 0.9300 . ?
C32_1 H32_1 0.9300 . ?
C1_2 C2_2 1.3900 . ?
C1_2 C6_2 1.3900 . ?
C1_2 C11_2 1.47(2) . ?
C2_2 C3_2 1.3900 . ?
C2_2 H2_2 0.9300 . ?
C3_2 C4_2 1.3900 . ?
C3_2 H3_2 0.9300 . ?
C4_2 C5_2 1.3900 . ?
C4_2 H4_2 0.9300 . ?
C5_2 C6_2 1.3900 . ?
C5_2 C10_2 1.3900 . ?
C6_2 C7_2 1.3900 . ?
C7_2 C8_2 1.3900 . ?
C7_2 H7_2 0.9300 . ?
C8_2 C9_2 1.3900 . ?
C8_2 H8_2 0.9300 . ?
C9_2 C10_2 1.3900 . ?
C9_2 H9_2 0.9300 . ?
C10_2 H10_2 0.9300 . ?
C11_2 N13_2 1.539(17) . ?
C11_2 C12_2 1.60(2) . ?
C11_2 H11_2 0.9800 . ?
C12_2 H12A_2 0.9600 . ?
C12_2 H12B_2 0.9600 . ?
C12_2 H12C_2 0.9600 . ?
N13_2 C14_2 1.278(15) . ?
N13_2 H13_2 0.8600 . ?
C14_2 O15_2 1.284(13) . ?
C14_2 C17_2 1.413(12) . ?
N16_2 C17_2 1.3900 . ?
N16_2 C21_2 1.3900 . ?
C17_2 C18_2 1.3900 . ?
C18_2 C19_2 1.3900 . ?
C18_2 H18_2 0.9300 . ?
C19_2 C20_2 1.3900 . ?
C19_2 H19_2 0.9300 . ?
C20_2 C21_2 1.3900 . ?
C20_2 H20_2 0.9300 . ?
C21_2 C26_2 1.484(13) . ?
N22_2 N23_2 1.256(11) . ?
N22_2 C26_2 1.356(14) . ?
N23_2 N24_2 1.307(11) . ?
N24_2 C25_2 1.343(16) . ?
C25_2 C26_2 1.341(15) . ?
C25_2 H25_2 0.9300 . ?
C1_3 C2_3 1.3900 . ?
C1_3 C6_3 1.3900 . ?
C1_3 C11_3 1.61(2) . ?
C2_3 C3_3 1.3900 . ?
C2_3 H2_3 0.9300 . ?
C3_3 C4_3 1.3900 . ?
C3_3 H3_3 0.9300 . ?
C4_3 C5_3 1.3900 . ?
C4_3 H4_3 0.9300 . ?
C5_3 C6_3 1.3900 . ?
C5_3 C10_3 1.3900 . ?
C6_3 C7_3 1.3900 . ?
C7_3 C8_3 1.3900 . ?
C7_3 H7_3 0.9300 . ?
C8_3 C9_3 1.3900 . ?
C8_3 H8_3 0.9300 . ?
C9_3 C10_3 1.3900 . ?
C9_3 H9_3 0.9300 . ?
C10_3 H10_3 0.9300 . ?
C11_3 N13_3 1.50(2) . ?
C11_3 C12_3 1.51(2) . ?
C11_3 H11_3 0.9800 . ?
C12_3 H12A_3 0.9600 . ?
C12_3 H12B_3 0.9600 . ?
C12_3 H12C_3 0.9600 . ?
N13_3 C14_3 1.320(18) . ?
N13_3 H13_3 0.8600 . ?
C14_3 O15_3 1.179(16) . ?
C14_3 C17_3 1.484(18) . ?
N16_3 C17_3 1.3900 . ?
N16_3 C21_3 1.3900 . ?
C17_3 C18_3 1.3900 . ?
C18_3 C19_3 1.3900 . ?
C18_3 H18_3 0.9300 . ?
C19_3 C20_3 1.3900 . ?
C19_3 H19_3 0.9300 . ?
C20_3 C21_3 1.3900 . ?
C20_3 H20_3 0.9300 . ?
C21_3 C26_3 1.322(16) . ?
N22_3 C26_3 1.360(16) . ?
N22_3 N23_3 1.406(14) . ?
N23_3 N24_3 1.357(14) . ?
N24_3 C25_3 1.311(19) . ?
N24_3 C27_3 1.374(15) . ?
C25_3 C26_3 1.52(2) . ?
C25_3 H25_3 0.9300 . ?
C27_3 C28_3 1.34(2) . ?
C27_3 C29_3 1.35(2) . ?
C28_3 C29_3 1.47(2) 3_656 ?
C28_3 H28_3 0.9300 . ?
C29_3 H29_3 0.9300 . ?
C1_4 C2_4 1.3900 . ?
C1_4 C6_4 1.3900 . ?
C1_4 C11_4 1.619(16) . ?
C2_4 C3_4 1.3900 . ?
C2_4 H2_4 0.9300 . ?
C3_4 C4_4 1.3900 . ?
C3_4 H3_4 0.9300 . ?
C4_4 C5_4 1.3900 . ?
C4_4 H4_4 0.9300 . ?
C5_4 C6_4 1.3900 . ?
C5_4 C10_4 1.3900 . ?
C6_4 C7_4 1.3900 . ?
C7_4 C8_4 1.3900 . ?
C7_4 H7_4 0.9300 . ?
C8_4 C9_4 1.3900 . ?
C8_4 H8_4 0.9300 . ?
C9_4 C10_4 1.3900 . ?
C9_4 H9_4 0.9300 . ?
C10_4 H10_4 0.9300 . ?
C11_4 N13_4 1.508(18) . ?
C11_4 C12_4 1.587(19) . ?
C11_4 H11_4 0.9800 . ?
C12_4 H12A_4 0.9600 . ?
C12_4 H12B_4 0.9600 . ?
C12_4 H12C_4 0.9600 . ?
N13_4 C14_4 1.334(15) . ?
N13_4 H13_4 0.8600 . ?
C14_4 O15_4 1.295(14) . ?
C14_4 C17_4 1.378(14) . ?
N16_4 C17_4 1.3900 . ?
N16_4 C21_4 1.3900 . ?
C17_4 C18_4 1.3900 . ?
C18_4 C19_4 1.3900 . ?
C18_4 H18_4 0.9300 . ?
C19_4 C20_4 1.3900 . ?
C19_4 H19_4 0.9300 . ?
C20_4 C21_4 1.3900 . ?
C20_4 H20_4 0.9300 . ?
C21_4 C26_4 1.455(14) . ?
N22_4 N23_4 1.294(12) . ?
N22_4 C26_4 1.358(15) . ?
N23_4 N24_4 1.300(13) . ?
N24_4 C25_4 1.299(18) . ?
N24_4 C27_4 1.480(14) . ?
C25_4 C26_4 1.394(17) . ?
C25_4 H25_4 0.9300 . ?
C27_4 C28_4 1.300(16) . ?
C27_4 C29_4 1.386(18) . ?
C28_4 C29_4 1.37(2) 3_656 ?
C28_4 H28_4 0.9300 . ?
C29_4 H29_4 0.9300 . ?
C1_5 C2_5 1.3900 . ?
C1_5 C6_5 1.3900 . ?
C1_5 C11_5 1.48(2) . ?
C2_5 C3_5 1.3900 . ?
C2_5 H2_5 0.9300 . ?
C3_5 C4_5 1.3900 . ?
C3_5 H3_5 0.9300 . ?
C4_5 C5_5 1.3900 . ?
C4_5 H4_5 0.9300 . ?
C5_5 C6_5 1.3900 . ?
C5_5 C10_5 1.3900 . ?
C6_5 C7_5 1.3900 . ?
C7_5 C8_5 1.3900 . ?
C7_5 H7_5 0.9300 . ?
C8_5 C9_5 1.3900 . ?
C8_5 H8_5 0.9300 . ?
C9_5 C10_5 1.3900 . ?
C9_5 H9_5 0.9300 . ?
C10_5 H10_5 0.9300 . ?
C11_5 C12_5 1.424(19) . ?
C11_5 N13_5 1.539(19) . ?
C11_5 H11_5 0.9800 . ?
C12_5 H12A_5 0.9600 . ?
C12_5 H12B_5 0.9600 . ?
C12_5 H12C_5 0.9600 . ?
N13_5 C14_5 1.274(12) . ?
N13_5 H13_5 0.8600 . ?
C14_5 O15_5 1.303(12) . ?
C14_5 C17_5 1.464(12) . ?
N16_5 C17_5 1.3900 . ?
N16_5 C21_5 1.3900 . ?
C17_5 C18_5 1.3900 . ?
C18_5 C19_5 1.3900 . ?
C18_5 H18_5 0.9300 . ?
C19_5 C20_5 1.3900 . ?
C19_5 H19_5 0.9300 . ?
C20_5 C21_5 1.3900 . ?
C20_5 H20_5 0.9300 . ?
C21_5 C26_5 1.413(10) . ?
N22_5 C26_5 1.298(12) . ?
N22_5 N23_5 1.308(9) . ?
N23_5 N24_5 1.370(11) . ?
N24_5 C25_5 1.254(13) . ?
N24_5 C30_6 1.41(8) 3_656 ?
C25_5 C26_5 1.445(14) . ?
C25_5 H25_5 0.9300 . ?
C1_6 C2_6 1.3900 . ?
C1_6 C6_6 1.3900 . ?
C1_6 C11_6 1.43(2) . ?
C2_6 C3_6 1.3900 . ?
C2_6 H2_6 0.9300 . ?
C3_6 C4_6 1.3900 . ?
C3_6 H3_6 0.9300 . ?
C4_6 C5_6 1.3900 . ?
C4_6 H4_6 0.9300 . ?
C5_6 C6_6 1.3900 . ?
C5_6 C10_6 1.3900 . ?
C6_6 C7_6 1.3900 . ?
C7_6 C8_6 1.3900 . ?
C7_6 H7_6 0.9300 . ?
C8_6 C9_6 1.3900 . ?
C8_6 H8_6 0.9300 . ?
C9_6 C10_6 1.3900 . ?
C9_6 H9_6 0.9300 . ?
C10_6 H10_6 0.9300 . ?
C11_6 C12_6 1.51(2) . ?
C11_6 N13_6 1.574(18) . ?
C11_6 H11_6 0.9800 . ?
C12_6 H12A_6 0.9600 . ?
C12_6 H12B_6 0.9600 . ?
C12_6 H12C_6 0.9600 . ?
N13_6 C14_6 1.355(12) . ?
N13_6 H13_6 0.8600 . ?
C14_6 O15_6 1.179(13) . ?
C14_6 C17_6 1.496(13) . ?
N16_6 C17_6 1.3900 . ?
N16_6 C21_6 1.3900 . ?
C17_6 C18_6 1.3900 . ?
C18_6 C19_6 1.3900 . ?
C18_6 H18_6 0.9300 . ?
C19_6 C20_6 1.3900 . ?
C19_6 H19_6 0.9300 . ?
C20_6 C21_6 1.3900 . ?
C20_6 H20_6 0.9300 . ?
C21_6 C26_6 1.414(10) . ?
N22_6 N23_6 1.350(9) . ?
N22_6 C26_6 1.354(13) . ?
N23_6 N24_6 1.311(11) . ?
N24_6 C25_6 1.312(13) . ?
N24_6 C27_6 1.417(8) . ?
C25_6 C26_6 1.400(14) . ?
C25_6 H25_6 0.9300 . ?
C27_6 C28_6 1.3900 . ?
C27_6 C32_6 1.3900 . ?
C28_6 C29_6 1.3900 . ?
C28_6 H28_6 0.9300 . ?
C29_6 C30_6 1.3900 . ?
C29_6 H29_6 0.9300 . ?
C30_6 C31_6 1.3900 . ?
C31_6 C32_6 1.3900 . ?
C31_6 H31_6 0.9300 . ?
C32_6 H32_6 0.9300 . ?
